data_4064982
loop_
_publ_author_name
'Li, Ling'
'Song, Li-Cheng'
'Wang, Miao-Miao'
'Li, Qian-Li'
'Song, Hai-Bin'

_publ_section_title
;
 Synthetic and Structural Characterization of Linear and Macrocyclic
 Ni/Fe/E (E = S, Se) Cluster Complexes
;
_journal_issue 18
_journal_name_full Organometallics
_journal_page_first 4899
_journal_paper_doi 10.1021/om2004767
_journal_volume 30
_journal_year 2011
_chemical_formula_sum 'C60.75 H39.5 Cl1.5 Fe5 Ni O12 P2 S4 Se2'
_chemical_formula_weight 1700.66
_chemical_name_systematic
; 
 ? 
;
_space_group_IT_number 2
_symmetry_cell_setting triclinic
_symmetry_space_group_name_Hall '-P 1'
_symmetry_space_group_name_H-M 'P -1'
_atom_sites_solution_hydrogens geom
_atom_sites_solution_primary direct
_atom_sites_solution_secondary difmap
_audit_creation_method SHELXL-97
_cell_angle_alpha 65.113(3)
_cell_angle_beta 89.188(7)
_cell_angle_gamma 84.136(7)
_cell_formula_units_Z 4
_cell_length_a 17.576(2)
_cell_length_b 20.999(2)
_cell_length_c 21.506(3)
_cell_measurement_reflns_used 26152
_cell_measurement_temperature 113(2)
_cell_measurement_theta_max 28.10
_cell_measurement_theta_min 1.50
_cell_volume 7159.0(15)
_computing_cell_refinement 'CrystalClear-SM Expert 2.0 r2'
_computing_data_collection 'CrystalClear-SM Expert 2.0 r2 (Rigaku, 2009)'
_computing_data_reduction 'CrystalClear-SM Expert 2.0 r2'
_computing_molecular_graphics 'CrystalStructure 4.0'
_computing_publication_material 'CrystalStructure 4.0 (Rigaku, 2009)'
_computing_structure_refinement 'SHELXL-97 (Sheldrick, 1997)'
_computing_structure_solution 'SHELXS-97 (Sheldrick, 1990)'
_diffrn_ambient_temperature 113(2)
_diffrn_detector_area_resol_mean 14.222
_diffrn_measured_fraction_theta_full 0.997
_diffrn_measured_fraction_theta_max 0.997
_diffrn_measurement_device_type 'Rigaku Saturn724 CCD'
_diffrn_measurement_method \w
_diffrn_radiation_monochromator multilayer
_diffrn_radiation_source 'fine-focus sealed tube'
_diffrn_radiation_type MoK\a
_diffrn_radiation_wavelength 0.71075
_diffrn_reflns_av_R_equivalents 0.0466
_diffrn_reflns_av_sigmaI/netI 0.0670
_diffrn_reflns_limit_h_max 21
_diffrn_reflns_limit_h_min -23
_diffrn_reflns_limit_k_max 27
_diffrn_reflns_limit_k_min -27
_diffrn_reflns_limit_l_max 28
_diffrn_reflns_limit_l_min -28
_diffrn_reflns_number 88784
_diffrn_reflns_theta_full 27.88
_diffrn_reflns_theta_max 27.88
_diffrn_reflns_theta_min 1.50
_diffrn_standards_decay_% 0
_diffrn_standards_interval_count 0
_diffrn_standards_interval_time 0
_diffrn_standards_number 0
_exptl_absorpt_coefficient_mu 2.532
_exptl_absorpt_correction_T_max 0.6314
_exptl_absorpt_correction_T_min 0.5817
_exptl_absorpt_correction_type multi-scan
_exptl_absorpt_process_details CrystalClear
_exptl_crystal_colour colorless
_exptl_crystal_density_diffrn 1.578
_exptl_crystal_density_method 'not measured'
_exptl_crystal_description prism
_exptl_crystal_F_000 3382
_exptl_crystal_size_max 0.24
_exptl_crystal_size_mid 0.22
_exptl_crystal_size_min 0.20
_platon_squeeze_details
;
;
_refine_diff_density_max 1.270
_refine_diff_density_min -1.015
_refine_diff_density_rms 0.097
_refine_ls_extinction_method none
_refine_ls_goodness_of_fit_ref 1.039
_refine_ls_hydrogen_treatment constr
_refine_ls_matrix_type full
_refine_ls_number_parameters 1619
_refine_ls_number_reflns 34074
_refine_ls_number_restraints 12
_refine_ls_restrained_S_all 1.040
_refine_ls_R_factor_all 0.0491
_refine_ls_R_factor_gt 0.0407
_refine_ls_shift/su_max 0.001
_refine_ls_shift/su_mean 0.000
_refine_ls_structure_factor_coef Fsqd
_refine_ls_weighting_details 'calc w=1/[\s^2^(Fo^2^)+(0.0448P)^2^+0.0000P] where P=(Fo^2^+2Fc^2^)/3'
_refine_ls_weighting_scheme calc
_refine_ls_wR_factor_gt 0.1015
_refine_ls_wR_factor_ref 0.1056
_reflns_number_gt 28645
_reflns_number_total 34074
_reflns_threshold_expression >2sigma(I)
_cod_data_source_file om2004767_si_001.cif
_cod_data_source_block 8
_cod_original_formula_sum 'C60.75 H39.50 Cl1.50 Fe5 Ni O12 P2 S4 Se2'
_cod_database_code 4064982

loop_
_symmetry_equiv_pos_as_xyz
'x, y, z'
'-x, -y, -z'

loop_
_atom_site_label
_atom_site_type_symbol
_atom_site_fract_x
_atom_site_fract_y
_atom_site_fract_z
_atom_site_U_iso_or_equiv
_atom_site_adp_type
_atom_site_occupancy
_atom_site_symmetry_multiplicity
_atom_site_calc_flag
_atom_site_refinement_flags
_atom_site_disorder_assembly
_atom_site_disorder_group
Se1 Se 0.549995(16) 0.218886(16) 0.447180(15) 0.02146(7) Uani 1 1 d . . .
Se2 Se 0.881401(16) 0.334644(17) 0.224620(15) 0.02305(7) Uani 1 1 d . . .
Se3 Se 0.345019(18) 0.133566(17) 0.800876(16) 0.02698(8) Uani 1 1 d . . .
Se4 Se 0.640068(18) 0.356787(16) 0.869928(15) 0.02439(7) Uani 1 1 d . . .
Ni1 Ni 0.859579(19) 0.248140(18) 0.484011(18) 0.01586(8) Uani 1 1 d . . .
Ni2 Ni 0.36019(2) 0.26047(2) 0.966594(18) 0.01822(8) Uani 1 1 d . . .
Fe1 Fe 0.62136(2) 0.12712(2) 0.42872(2) 0.02289(10) Uani 1 1 d . . .
Fe2 Fe 0.62315(2) 0.26172(2) 0.34731(2) 0.01773(9) Uani 1 1 d . . .
Fe3 Fe 0.98419(2) 0.24575(2) 0.27426(2) 0.02046(9) Uani 1 1 d . . .
Fe4 Fe 0.99100(2) 0.38157(2) 0.24335(2) 0.02246(10) Uani 1 1 d . . .
Fe5 Fe 0.92795(2) 0.25913(2) 0.66557(2) 0.02337(10) Uani 1 1 d . . .
Fe6 Fe 0.23693(3) 0.09217(3) 0.86531(2) 0.03286(12) Uani 1 1 d . . .
Fe7 Fe 0.24092(3) 0.22306(2) 0.77448(2) 0.02429(10) Uani 1 1 d . . .
Fe8 Fe 0.58965(2) 0.29154(2) 0.81594(2) 0.02073(9) Uani 1 1 d . . .
Fe9 Fe 0.55369(3) 0.42784(2) 0.77823(2) 0.02656(10) Uani 1 1 d . . .
Fe10 Fe 0.29711(2) 0.25791(2) 1.15831(2) 0.02170(10) Uani 1 1 d . . .
S1 S 0.71836(4) 0.16129(4) 0.47594(4) 0.02553(17) Uani 1 1 d . . .
S2 S 0.77142(4) 0.30283(4) 0.39990(4) 0.01827(14) Uani 1 1 d . . .
S3 S 0.95009(4) 0.33374(4) 0.35518(4) 0.02190(15) Uani 1 1 d . . .
S4 S 0.90481(4) 0.18959(4) 0.42275(4) 0.01945(15) Uani 1 1 d . . .
S5 S 0.28626(5) 0.14713(5) 0.92698(4) 0.03174(19) Uani 1 1 d . . .
S6 S 0.30585(4) 0.29959(4) 0.86164(4) 0.02437(16) Uani 1 1 d . . .
S7 S 0.46570(4) 0.37448(4) 0.86016(4) 0.02664(17) Uani 1 1 d . . .
S8 S 0.46121(4) 0.21919(4) 0.92474(4) 0.02070(15) Uani 1 1 d . . .
P1 P 0.92335(4) 0.16428(4) 0.57514(4) 0.01871(15) Uani 1 1 d . . .
P2 P 0.82887(4) 0.33499(4) 0.51602(4) 0.01909(15) Uani 1 1 d . . .
P3 P 0.41104(4) 0.19124(4) 1.07042(4) 0.01838(15) Uani 1 1 d . . .
P4 P 0.27324(4) 0.33290(4) 0.98782(4) 0.02231(17) Uani 1 1 d . . .
O1 O 0.60203(18) -0.00457(14) 0.55056(14) 0.0614(9) Uani 1 1 d . . .
O2 O 0.74303(16) 0.07832(15) 0.36049(18) 0.0634(9) Uani 1 1 d . . .
O3 O 0.50383(13) 0.10997(12) 0.34334(12) 0.0341(5) Uani 1 1 d . . .
O4 O 0.60564(13) 0.41213(11) 0.32076(12) 0.0342(5) Uani 1 1 d . . .
O5 O 0.73801(13) 0.23972(14) 0.25686(12) 0.0377(6) Uani 1 1 d . . .
O6 O 0.50015(12) 0.27388(12) 0.24931(12) 0.0334(5) Uani 1 1 d . . .
O7 O 0.92226(16) 0.11039(14) 0.30638(14) 0.0506(7) Uani 1 1 d . . .
O8 O 1.13358(13) 0.20076(13) 0.34367(13) 0.0394(6) Uani 1 1 d . . .
O9 O 1.04735(13) 0.25439(14) 0.14335(12) 0.0392(6) Uani 1 1 d . . .
O10 O 0.93905(14) 0.53047(12) 0.20947(13) 0.0411(6) Uani 1 1 d . . .
O11 O 1.14418(13) 0.37078(14) 0.30025(13) 0.0404(6) Uani 1 1 d . . .
O12 O 1.04458(14) 0.42325(14) 0.10355(12) 0.0424(6) Uani 1 1 d . . .
O13 O 0.2926(2) -0.05421(17) 0.95831(17) 0.0838(12) Uani 1 1 d . . .
O14 O 0.08582(17) 0.11876(18) 0.91334(15) 0.0641(9) Uani 1 1 d . . .
O15 O 0.16856(18) 0.04760(16) 0.76895(15) 0.0623(9) Uani 1 1 d . . .
O16 O 0.32245(14) 0.34071(13) 0.68151(12) 0.0371(6) Uani 1 1 d . . .
O17 O 0.09396(14) 0.28640(15) 0.80063(13) 0.0433(6) Uani 1 1 d . . .
O18 O 0.17479(14) 0.20257(14) 0.65974(12) 0.0405(6) Uani 1 1 d . . .
O19 O 0.66148(16) 0.15127(13) 0.90752(14) 0.0485(7) Uani 1 1 d . . .
O20 O 0.71568(13) 0.30953(15) 0.71969(12) 0.0428(7) Uani 1 1 d . . .
O21 O 0.48717(13) 0.25669(14) 0.73124(12) 0.0382(6) Uani 1 1 d . . .
O22 O 0.52412(17) 0.56430(13) 0.78755(15) 0.0581(8) Uani 1 1 d . . .
O23 O 0.67109(16) 0.48035(16) 0.67689(13) 0.0557(8) Uani 1 1 d . . .
O24 O 0.44360(15) 0.43961(14) 0.67119(13) 0.0461(7) Uani 1 1 d . . .
C1 C 0.6096(2) 0.04696(19) 0.5044(2) 0.0400(9) Uani 1 1 d . . .
C2 C 0.69597(19) 0.09680(18) 0.3879(2) 0.0373(8) Uani 1 1 d . . .
C3 C 0.54830(18) 0.11765(16) 0.37697(17) 0.0254(7) Uani 1 1 d . . .
C4 C 0.61316(16) 0.35473(16) 0.32900(16) 0.0238(6) Uani 1 1 d . . .
C5 C 0.69314(17) 0.24937(16) 0.29160(16) 0.0245(7) Uani 1 1 d . . .
C6 C 0.54561(16) 0.26861(15) 0.28867(16) 0.0230(6) Uani 1 1 d . . .
C7 C 0.94557(19) 0.16350(19) 0.29395(17) 0.0323(8) Uani 1 1 d . . .
C8 C 1.0773(2) 0.21825(16) 0.31640(16) 0.0265(7) Uani 1 1 d . . .
C9 C 1.02136(17) 0.25226(18) 0.19290(17) 0.0282(7) Uani 1 1 d . . .
C10 C 0.95633(18) 0.47200(17) 0.22495(17) 0.0298(7) Uani 1 1 d . . .
C11 C 1.08424(19) 0.37402(17) 0.27838(16) 0.0287(7) Uani 1 1 d . . .
C12 C 1.02334(17) 0.40495(17) 0.15828(17) 0.0298(7) Uani 1 1 d . . .
C13 C 0.70998(16) 0.24280(15) 0.41163(14) 0.0195(6) Uani 1 1 d . . .
C14 C 0.94482(16) 0.25278(15) 0.35773(14) 0.0201(6) Uani 1 1 d . . .
C15 C 0.44438(16) 0.23341(17) 0.41581(15) 0.0235(6) Uani 1 1 d . . .
C16 C 0.40069(17) 0.17749(18) 0.43339(16) 0.0267(7) Uani 1 1 d . . .
H16 H 0.4231 0.1306 0.4594 0.032 Uiso 1 1 calc R . .
C17 C 0.32458(18) 0.1900(2) 0.41306(17) 0.0326(8) Uani 1 1 d . . .
H17 H 0.2946 0.1515 0.4252 0.039 Uiso 1 1 calc R . .
C18 C 0.29147(18) 0.2582(2) 0.37502(17) 0.0355(8) Uani 1 1 d . . .
H18 H 0.2390 0.2665 0.3611 0.043 Uiso 1 1 calc R . .
C19 C 0.33498(18) 0.3145(2) 0.35720(18) 0.0361(8) Uani 1 1 d . . .
H19 H 0.3121 0.3613 0.3314 0.043 Uiso 1 1 calc R . .
C20 C 0.41146(18) 0.30272(18) 0.37688(17) 0.0312(7) Uani 1 1 d . . .
H20 H 0.4415 0.3412 0.3642 0.037 Uiso 1 1 calc R . .
C21 C 0.86450(17) 0.3558(2) 0.12880(16) 0.0314(8) Uani 1 1 d . . .
C22 C 0.85874(19) 0.4256(2) 0.08009(17) 0.0395(9) Uani 1 1 d . . .
H22 H 0.8690 0.4622 0.0928 0.047 Uiso 1 1 calc R . .
C23 C 0.8381(2) 0.4413(3) 0.01320(19) 0.0501(11) Uani 1 1 d . . .
H23 H 0.8348 0.4887 -0.0204 0.060 Uiso 1 1 calc R . .
C24 C 0.8223(2) 0.3892(3) -0.0048(2) 0.0567(13) Uani 1 1 d . . .
H24 H 0.8084 0.4006 -0.0511 0.068 Uiso 1 1 calc R . .
C25 C 0.8263(2) 0.3192(3) 0.0436(2) 0.0547(12) Uani 1 1 d . . .
H25 H 0.8144 0.2833 0.0305 0.066 Uiso 1 1 calc R . .
C26 C 0.84798(19) 0.3022(2) 0.11153(18) 0.0407(9) Uani 1 1 d . . .
H26 H 0.8513 0.2547 0.1452 0.049 Uiso 1 1 calc R . .
C27 C 0.91739(17) 0.16847(16) 0.65719(15) 0.0229(6) Uani 1 1 d . . .
C28 C 0.98066(18) 0.15828(18) 0.70366(16) 0.0299(7) Uani 1 1 d . . .
H28 H 1.0325 0.1440 0.6984 0.036 Uiso 1 1 calc R . .
C29 C 0.9518(2) 0.17333(19) 0.75843(16) 0.0347(8) Uani 1 1 d . . .
H29 H 0.9811 0.1709 0.7963 0.042 Uiso 1 1 calc R . .
C30 C 0.8714(2) 0.19280(18) 0.74696(16) 0.0331(8) Uani 1 1 d . . .
H30 H 0.8380 0.2058 0.7758 0.040 Uiso 1 1 calc R . .
C31 C 0.84980(17) 0.18945(16) 0.68537(15) 0.0252(7) Uani 1 1 d . . .
H31 H 0.7994 0.1994 0.6660 0.030 Uiso 1 1 calc R . .
C32 C 1.02489(16) 0.14574(16) 0.56735(15) 0.0223(6) Uani 1 1 d . . .
C33 C 1.06475(19) 0.08210(18) 0.61295(17) 0.0314(7) Uani 1 1 d . . .
H33 H 1.0379 0.0477 0.6473 0.038 Uiso 1 1 calc R . .
C34 C 1.1431(2) 0.0690(2) 0.60830(19) 0.0404(9) Uani 1 1 d . . .
H34 H 1.1698 0.0259 0.6396 0.049 Uiso 1 1 calc R . .
C35 C 1.1820(2) 0.1189(2) 0.5578(2) 0.0449(10) Uani 1 1 d . . .
H35 H 1.2357 0.1099 0.5547 0.054 Uiso 1 1 calc R . .
C36 C 1.14348(18) 0.1820(2) 0.51172(18) 0.0372(9) Uani 1 1 d . . .
H36 H 1.1707 0.2158 0.4771 0.045 Uiso 1 1 calc R . .
C37 C 1.06527(17) 0.19543(18) 0.51639(16) 0.0267(7) Uani 1 1 d . . .
H37 H 1.0389 0.2386 0.4848 0.032 Uiso 1 1 calc R . .
C38 C 0.88341(18) 0.08249(16) 0.58902(15) 0.0248(7) Uani 1 1 d . . .
C39 C 0.81725(18) 0.06552(17) 0.62689(17) 0.0330(8) Uani 1 1 d . . .
H39 H 0.7966 0.0941 0.6488 0.040 Uiso 1 1 calc R . .
C40 C 0.7814(2) 0.00746(19) 0.6329(2) 0.0426(9) Uani 1 1 d . . .
H40 H 0.7369 -0.0039 0.6593 0.051 Uiso 1 1 calc R . .
C41 C 0.8101(2) -0.03325(18) 0.60096(19) 0.0432(9) Uani 1 1 d . . .
H41 H 0.7846 -0.0722 0.6041 0.052 Uiso 1 1 calc R . .
C42 C 0.8770(2) -0.01815(18) 0.56339(19) 0.0435(9) Uani 1 1 d . . .
H42 H 0.8974 -0.0472 0.5419 0.052 Uiso 1 1 calc R . .
C43 C 0.9131(2) 0.03972(17) 0.55801(16) 0.0309(7) Uani 1 1 d . . .
H43 H 0.9585 0.0501 0.5328 0.037 Uiso 1 1 calc R . .
C44 C 0.89299(16) 0.34172(15) 0.57663(15) 0.0207(6) Uani 1 1 d . . .
C45 C 0.97530(17) 0.32448(17) 0.57925(16) 0.0253(7) Uani 1 1 d . . .
H45 H 1.0033 0.3108 0.5479 0.030 Uiso 1 1 calc R . .
C46 C 1.00685(18) 0.33122(19) 0.63541(17) 0.0315(8) Uani 1 1 d . . .
H46 H 1.0595 0.3229 0.6488 0.038 Uiso 1 1 calc R . .
C47 C 0.94609(19) 0.35274(18) 0.66865(17) 0.0315(8) Uani 1 1 d . . .
H47 H 0.9513 0.3611 0.7084 0.038 Uiso 1 1 calc R . .
C48 C 0.87633(18) 0.35968(16) 0.63317(16) 0.0264(7) Uani 1 1 d . . .
H48 H 0.8271 0.3738 0.6447 0.032 Uiso 1 1 calc R . .
C49 C 0.73345(17) 0.34140(17) 0.54743(15) 0.0243(7) Uani 1 1 d . . .
C50 C 0.70288(19) 0.40417(19) 0.55144(17) 0.0337(8) Uani 1 1 d . . .
H50 H 0.7333 0.4420 0.5411 0.040 Uiso 1 1 calc R . .
C51 C 0.6273(2) 0.4101(2) 0.57086(19) 0.0434(10) Uani 1 1 d . . .
H51 H 0.6065 0.4522 0.5740 0.052 Uiso 1 1 calc R . .
C52 C 0.5830(2) 0.3560(2) 0.58538(19) 0.0468(10) Uani 1 1 d . . .
H52 H 0.5316 0.3611 0.5981 0.056 Uiso 1 1 calc R . .
C53 C 0.6124(2) 0.2935(2) 0.58181(18) 0.0414(9) Uani 1 1 d . . .
H53 H 0.5815 0.2559 0.5923 0.050 Uiso 1 1 calc R . .
C54 C 0.68783(17) 0.28704(18) 0.56265(16) 0.0286(7) Uani 1 1 d . . .
H54 H 0.7083 0.2446 0.5600 0.034 Uiso 1 1 calc R . .
C55 C 0.83006(19) 0.42003(16) 0.44248(16) 0.0276(7) Uani 1 1 d . . .
C56 C 0.8976(2) 0.45143(18) 0.42393(17) 0.0327(8) Uani 1 1 d . . .
H56 H 0.9427 0.4300 0.4517 0.039 Uiso 1 1 calc R . .
C57 C 0.8999(3) 0.51351(19) 0.3656(2) 0.0476(10) Uani 1 1 d . . .
H57 H 0.9464 0.5346 0.3535 0.057 Uiso 1 1 calc R . .
C58 C 0.8350(3) 0.54473(19) 0.3250(2) 0.0502(11) Uani 1 1 d . . .
H58 H 0.8370 0.5873 0.2848 0.060 Uiso 1 1 calc R . .
C59 C 0.7676(3) 0.51510(19) 0.34206(19) 0.0457(10) Uani 1 1 d . . .
H59 H 0.7230 0.5372 0.3137 0.055 Uiso 1 1 calc R . .
C60 C 0.7642(2) 0.45330(17) 0.40028(17) 0.0329(8) Uani 1 1 d . . .
H60 H 0.7172 0.4331 0.4120 0.039 Uiso 1 1 calc R . .
C61 C 0.2707(2) 0.0032(2) 0.9245(2) 0.0530(11) Uani 1 1 d . . .
C62 C 0.1470(2) 0.1066(2) 0.89531(18) 0.0440(10) Uani 1 1 d . . .
C63 C 0.1967(2) 0.0652(2) 0.80578(19) 0.0451(10) Uani 1 1 d . . .
C64 C 0.29028(18) 0.29654(17) 0.71830(16) 0.0276(7) Uani 1 1 d . . .
C65 C 0.1515(2) 0.26119(19) 0.79012(16) 0.0319(8) Uani 1 1 d . . .
C66 C 0.20123(18) 0.20876(18) 0.70429(17) 0.0297(7) Uani 1 1 d . . .
C67 C 0.63112(18) 0.20505(18) 0.87270(17) 0.0291(7) Uani 1 1 d . . .
C68 C 0.66679(18) 0.30453(18) 0.75649(16) 0.0305(7) Uani 1 1 d . . .
C69 C 0.52701(17) 0.27118(17) 0.76401(16) 0.0259(7) Uani 1 1 d . . .
C70 C 0.5349(2) 0.51077(19) 0.78448(19) 0.0394(9) Uani 1 1 d . . .
C71 C 0.6262(2) 0.45850(19) 0.71675(18) 0.0379(9) Uani 1 1 d . . .
C72 C 0.4856(2) 0.43441(18) 0.71410(19) 0.0354(8) Uani 1 1 d . . .
C73 C 0.27998(17) 0.22621(18) 0.85882(16) 0.0279(7) Uani 1 1 d . . .
C74 C 0.50022(17) 0.29215(16) 0.87230(15) 0.0221(6) Uani 1 1 d . . .
C75 C 0.35852(19) 0.10460(18) 0.72701(17) 0.0304(7) Uani 1 1 d . . .
C76 C 0.3616(2) 0.03364(19) 0.7400(2) 0.0446(9) Uani 1 1 d . . .
H76 H 0.3513 -0.0005 0.7843 0.054 Uiso 1 1 calc R . .
C77 C 0.3797(3) 0.0134(2) 0.6882(2) 0.0535(11) Uani 1 1 d . . .
H77 H 0.3821 -0.0351 0.6970 0.064 Uiso 1 1 calc R . .
C78 C 0.3941(2) 0.0619(2) 0.6243(2) 0.0479(10) Uani 1 1 d . . .
H78 H 0.4063 0.0471 0.5890 0.058 Uiso 1 1 calc R . .
C79 C 0.3912(2) 0.1320(2) 0.61079(19) 0.0417(9) Uani 1 1 d . . .
H79 H 0.4012 0.1657 0.5661 0.050 Uiso 1 1 calc R . .
C80 C 0.3737(2) 0.15381(19) 0.66234(17) 0.0357(8) Uani 1 1 d . . .
H80 H 0.3722 0.2023 0.6533 0.043 Uiso 1 1 calc R . .
C81 C 0.74662(19) 0.3670(2) 0.84627(16) 0.0344(8) Uani 1 1 d . . .
C82 C 0.7729(2) 0.4330(2) 0.81648(18) 0.0481(11) Uani 1 1 d . . .
H82 H 0.7385 0.4747 0.8036 0.058 Uiso 1 1 calc R . .
C83 C 0.8518(3) 0.4367(3) 0.8058(2) 0.0579(13) Uani 1 1 d . . .
H83 H 0.8705 0.4816 0.7845 0.069 Uiso 1 1 calc R . .
C84 C 0.9017(2) 0.3775(3) 0.8255(2) 0.0587(13) Uani 1 1 d . . .
H84 H 0.9549 0.3816 0.8191 0.070 Uiso 1 1 calc R . .
C85 C 0.8762(2) 0.3116(3) 0.8546(2) 0.0560(12) Uani 1 1 d . . .
H85 H 0.9110 0.2701 0.8673 0.067 Uiso 1 1 calc R . .
C86 C 0.79742(19) 0.3069(2) 0.86504(19) 0.0403(9) Uani 1 1 d . . .
H86 H 0.7790 0.2618 0.8853 0.048 Uiso 1 1 calc R . .
C87 C 0.35322(16) 0.17701(15) 1.14409(14) 0.0205(6) Uani 1 1 d . . .
C88 C 0.37507(17) 0.17356(16) 1.20915(15) 0.0240(6) Uani 1 1 d . . .
H88 H 0.4255 0.1752 1.2233 0.029 Uiso 1 1 calc R . .
C89 C 0.30896(19) 0.16724(17) 1.24920(16) 0.0320(8) Uani 1 1 d . . .
H89 H 0.3074 0.1640 1.2946 0.038 Uiso 1 1 calc R . .
C90 C 0.24565(19) 0.16660(17) 1.20930(16) 0.0310(7) Uani 1 1 d . . .
H90 H 0.1942 0.1630 1.2234 0.037 Uiso 1 1 calc R . .
C91 C 0.27211(18) 0.17216(17) 1.14532(16) 0.0267(7) Uani 1 1 d . . .
H91 H 0.2415 0.1726 1.1090 0.032 Uiso 1 1 calc R . .
C92 C 0.50093(16) 0.21436(17) 1.09126(15) 0.0239(6) Uani 1 1 d . . .
C93 C 0.54495(18) 0.16751(19) 1.15037(16) 0.0309(7) Uani 1 1 d . . .
H93 H 0.5281 0.1233 1.1794 0.037 Uiso 1 1 calc R . .
C94 C 0.61347(19) 0.1871(2) 1.16541(18) 0.0408(9) Uani 1 1 d . . .
H94 H 0.6431 0.1566 1.2054 0.049 Uiso 1 1 calc R . .
C95 C 0.6381(2) 0.2507(3) 1.12213(19) 0.0497(11) Uani 1 1 d . . .
H95 H 0.6854 0.2629 1.1323 0.060 Uiso 1 1 calc R . .
C96 C 0.5956(2) 0.2973(2) 1.06409(18) 0.0413(9) Uani 1 1 d . . .
H96 H 0.6130 0.3412 1.0349 0.050 Uiso 1 1 calc R . .
C97 C 0.52676(18) 0.27813(18) 1.04959(16) 0.0299(7) Uani 1 1 d . . .
H97 H 0.4969 0.3097 1.0101 0.036 Uiso 1 1 calc R . .
C98 C 0.43273(18) 0.10121(16) 1.07772(15) 0.0245(7) Uani 1 1 d . . .
C99 C 0.50625(19) 0.07461(17) 1.06949(16) 0.0300(7) Uani 1 1 d . . .
H99 H 0.5474 0.1030 1.0602 0.036 Uiso 1 1 calc R . .
C100 C 0.5185(2) 0.00545(19) 1.07516(17) 0.0389(9) Uani 1 1 d . . .
H100 H 0.5685 -0.0134 1.0701 0.047 Uiso 1 1 calc R . .
C101 C 0.4587(2) -0.03545(19) 1.08800(19) 0.0452(10) Uani 1 1 d . . .
H101 H 0.4680 -0.0826 1.0926 0.054 Uiso 1 1 calc R . .
C102 C 0.3859(2) -0.00876(18) 1.09422(18) 0.0392(9) Uani 1 1 d . . .
H102 H 0.3446 -0.0368 1.1016 0.047 Uiso 1 1 calc R . .
C103 C 0.3729(2) 0.05986(16) 1.08960(16) 0.0300(7) Uani 1 1 d . . .
H103 H 0.3227 0.0783 1.0946 0.036 Uiso 1 1 calc R . .
C104 C 0.27952(17) 0.34217(16) 1.06736(15) 0.0230(6) Uani 1 1 d . . .
C105 C 0.34919(17) 0.34496(16) 1.10091(16) 0.0265(7) Uani 1 1 d . . .
H105 H 0.3991 0.3456 1.0832 0.032 Uiso 1 1 calc R . .
C106 C 0.33049(19) 0.34664(17) 1.16403(17) 0.0325(8) Uani 1 1 d . . .
H106 H 0.3656 0.3481 1.1965 0.039 Uiso 1 1 calc R . .
C107 C 0.24992(19) 0.34580(18) 1.17089(17) 0.0330(8) Uani 1 1 d . . .
H107 H 0.2220 0.3469 1.2086 0.040 Uiso 1 1 calc R . .
C108 C 0.21844(18) 0.34300(17) 1.11179(16) 0.0276(7) Uani 1 1 d . . .
H108 H 0.1658 0.3419 1.1032 0.033 Uiso 1 1 calc R . .
C109 C 0.17263(17) 0.31944(19) 0.98232(15) 0.0302(8) Uani 1 1 d . . .
C110 C 0.11514(18) 0.3724(2) 0.97709(16) 0.0383(9) Uani 1 1 d . . .
H110 H 0.1280 0.4162 0.9747 0.046 Uiso 1 1 calc R . .
C111 C 0.0392(2) 0.3609(3) 0.97537(18) 0.0502(12) Uani 1 1 d . . .
H111 H -0.0004 0.3966 0.9724 0.060 Uiso 1 1 calc R . .
C112 C 0.0214(2) 0.2975(3) 0.97797(19) 0.0542(13) Uani 1 1 d . . .
H112 H -0.0308 0.2896 0.9773 0.065 Uiso 1 1 calc R . .
C113 C 0.0767(2) 0.2459(3) 0.98150(19) 0.0495(11) Uani 1 1 d . . .
H113 H 0.0631 0.2028 0.9826 0.059 Uiso 1 1 calc R . .
C114 C 0.15371(19) 0.2564(2) 0.98359(16) 0.0369(9) Uani 1 1 d . . .
H114 H 0.1928 0.2206 0.9859 0.044 Uiso 1 1 calc R . .
C115 C 0.28091(18) 0.42261(18) 0.92275(16) 0.0320(8) Uani 1 1 d . . .
C116 C 0.2412(2) 0.4479(2) 0.85973(17) 0.0422(10) Uani 1 1 d . . .
H116 H 0.2078 0.4196 0.8510 0.051 Uiso 1 1 calc R . .
C117 C 0.2510(3) 0.5148(2) 0.8100(2) 0.0566(13) Uani 1 1 d . . .
H117 H 0.2246 0.5319 0.7669 0.068 Uiso 1 1 calc R . .
C118 C 0.2977(3) 0.5561(2) 0.8222(2) 0.0652(15) Uani 1 1 d . . .
H118 H 0.3028 0.6021 0.7878 0.078 Uiso 1 1 calc R . .
C119 C 0.3380(2) 0.5323(2) 0.8837(2) 0.0571(12) Uani 1 1 d . . .
H119 H 0.3708 0.5616 0.8917 0.068 Uiso 1 1 calc R . .
C120 C 0.3300(2) 0.46381(19) 0.9349(2) 0.0439(10) Uani 1 1 d . . .
H120 H 0.3581 0.4463 0.9773 0.053 Uiso 1 1 calc R . .
Cl1 Cl 0.6564(6) 0.1229(4) 0.7333(5) 0.0673(10) Uani 0.823(4) 1 d P A 1
Cl2 Cl 0.58855(9) 0.00661(9) 0.72428(9) 0.0721(6) Uani 0.823(4) 1 d PU A 1
C121 C 0.5713(13) 0.0874(10) 0.7275(12) 0.061(3) Uani 0.823(4) 1 d P A 1
H12A H 0.5401 0.0822 0.7677 0.073 Uiso 0.823(4) 1 d PR A 1
H12B H 0.5415 0.1208 0.6858 0.073 Uiso 0.823(4) 1 d PR A 1
Cl1' Cl 0.662(3) 0.133(2) 0.736(3) 0.0673(10) Uani 0.177(4) 1 d P A 2
Cl2' Cl 0.5889(6) 0.0772(8) 0.6571(7) 0.137(5) Uani 0.177(4) 1 d PU A 2
C122 C 0.580(7) 0.099(6) 0.726(6) 0.061(3) Uani 0.177(4) 1 d P A 2
H12E H 0.5722 0.0558 0.7681 0.073 Uiso 0.177(4) 1 d PR A 2
H12F H 0.5347 0.1336 0.7184 0.073 Uiso 0.177(4) 1 d PR A 2
Cl3 Cl 0.36839(15) 0.52191(13) 0.05206(13) 0.0667(6) Uani 0.50 1 d P . .
Cl4 Cl 0.5041(2) 0.5070(2) -0.02161(13) 0.0823(9) Uani 0.50 1 d P . .
C123 C 0.4664(7) 0.5033(8) 0.0585(6) 0.114(6) Uani 0.50 1 d P . .
H13C H 0.4807 0.4575 0.0948 0.136 Uiso 0.50 1 d PR . .
H13D H 0.4887 0.5374 0.0694 0.136 Uiso 0.50 1 d PR . .

loop_
_atom_site_aniso_label
_atom_site_aniso_U_11
_atom_site_aniso_U_22
_atom_site_aniso_U_33
_atom_site_aniso_U_23
_atom_site_aniso_U_13
_atom_site_aniso_U_12
Se1 0.01678(15) 0.02440(15) 0.02510(16) -0.01167(13) 0.00217(12) -0.00514(12)
Se2 0.01717(15) 0.03131(17) 0.01972(16) -0.01041(13) 0.00079(11) 0.00000(12)
Se3 0.02912(17) 0.02554(16) 0.02504(17) -0.00979(13) -0.00488(13) -0.00062(13)
Se4 0.02459(16) 0.02483(16) 0.02308(16) -0.00858(13) 0.00155(12) -0.00667(13)
Ni1 0.01373(17) 0.01670(17) 0.01665(18) -0.00632(14) 0.00037(14) -0.00262(14)
Ni2 0.01533(18) 0.02386(19) 0.01607(19) -0.00908(15) 0.00217(14) -0.00197(15)
Fe1 0.0185(2) 0.0171(2) 0.0319(3) -0.00883(19) -0.00096(18) -0.00320(17)
Fe2 0.0132(2) 0.0180(2) 0.0222(2) -0.00856(17) -0.00143(16) -0.00201(16)
Fe3 0.0179(2) 0.0254(2) 0.0193(2) -0.01086(18) 0.00143(16) -0.00095(17)
Fe4 0.0187(2) 0.0243(2) 0.0220(2) -0.00765(18) 0.00411(17) -0.00195(18)
Fe5 0.0199(2) 0.0325(2) 0.0204(2) -0.01333(19) 0.00098(17) -0.00463(19)
Fe6 0.0364(3) 0.0340(3) 0.0249(3) -0.0070(2) -0.0041(2) -0.0127(2)
Fe7 0.0245(2) 0.0287(2) 0.0195(2) -0.01009(19) -0.00323(18) -0.00194(19)
Fe8 0.0180(2) 0.0224(2) 0.0222(2) -0.00961(18) 0.00494(17) -0.00325(17)
Fe9 0.0288(2) 0.0203(2) 0.0276(3) -0.00639(19) -0.00149(19) -0.00577(19)
Fe10 0.0204(2) 0.0271(2) 0.0187(2) -0.01124(18) 0.00232(17) -0.00034(18)
S1 0.0196(4) 0.0210(4) 0.0298(4) -0.0042(3) -0.0053(3) -0.0034(3)
S2 0.0152(3) 0.0185(3) 0.0200(4) -0.0067(3) -0.0016(3) -0.0026(3)
S3 0.0227(4) 0.0238(4) 0.0215(4) -0.0111(3) 0.0045(3) -0.0059(3)
S4 0.0195(4) 0.0195(3) 0.0190(4) -0.0077(3) 0.0022(3) -0.0025(3)
S5 0.0348(5) 0.0384(5) 0.0200(4) -0.0084(4) -0.0009(3) -0.0126(4)
S6 0.0223(4) 0.0329(4) 0.0193(4) -0.0124(3) -0.0007(3) -0.0026(3)
S7 0.0246(4) 0.0235(4) 0.0346(5) -0.0156(3) 0.0050(3) -0.0006(3)
S8 0.0201(4) 0.0224(4) 0.0210(4) -0.0102(3) 0.0063(3) -0.0045(3)
P1 0.0160(4) 0.0200(4) 0.0181(4) -0.0059(3) 0.0006(3) -0.0023(3)
P2 0.0195(4) 0.0192(4) 0.0197(4) -0.0090(3) 0.0024(3) -0.0035(3)
P3 0.0167(4) 0.0204(4) 0.0184(4) -0.0087(3) 0.0012(3) -0.0017(3)
P4 0.0162(4) 0.0281(4) 0.0190(4) -0.0074(3) 0.0025(3) 0.0019(3)
O1 0.080(2) 0.0336(16) 0.0513(18) 0.0058(13) -0.0056(16) -0.0277(15)
O2 0.0430(17) 0.0523(18) 0.114(3) -0.0553(19) 0.0244(17) -0.0030(14)
O3 0.0336(13) 0.0349(13) 0.0421(14) -0.0236(12) -0.0026(11) -0.0060(11)
O4 0.0338(13) 0.0212(12) 0.0486(15) -0.0159(11) -0.0070(11) -0.0001(10)
O5 0.0255(12) 0.0612(17) 0.0380(14) -0.0311(13) 0.0071(11) -0.0097(12)
O6 0.0249(12) 0.0377(14) 0.0411(14) -0.0206(12) -0.0110(10) 0.0011(10)
O7 0.0635(19) 0.0443(16) 0.0601(18) -0.0339(14) 0.0162(14) -0.0247(14)
O8 0.0261(13) 0.0447(15) 0.0557(17) -0.0297(13) 0.0001(12) -0.0017(12)
O9 0.0363(14) 0.0581(17) 0.0281(13) -0.0236(12) 0.0097(11) -0.0032(12)
O10 0.0368(14) 0.0273(13) 0.0490(16) -0.0077(12) 0.0037(12) 0.0040(11)
O11 0.0237(13) 0.0527(17) 0.0460(16) -0.0226(13) -0.0027(11) -0.0003(12)
O12 0.0358(14) 0.0524(17) 0.0281(14) -0.0082(12) 0.0114(11) 0.0025(12)
O13 0.099(3) 0.045(2) 0.074(2) 0.0117(17) -0.035(2) -0.0200(19)
O14 0.0456(18) 0.093(3) 0.059(2) -0.0329(18) 0.0128(15) -0.0283(18)
O15 0.075(2) 0.065(2) 0.0530(19) -0.0258(16) -0.0154(16) -0.0266(17)
O16 0.0413(15) 0.0339(14) 0.0364(14) -0.0143(11) 0.0098(11) -0.0092(11)
O17 0.0292(13) 0.0622(18) 0.0425(15) -0.0280(14) 0.0001(11) 0.0047(13)
O18 0.0420(15) 0.0535(17) 0.0321(14) -0.0248(13) -0.0104(11) -0.0002(12)
O19 0.0602(18) 0.0274(14) 0.0511(17) -0.0124(12) -0.0135(14) 0.0081(13)
O20 0.0227(12) 0.074(2) 0.0320(14) -0.0223(13) 0.0097(10) -0.0084(12)
O21 0.0322(13) 0.0503(16) 0.0408(15) -0.0256(13) 0.0058(11) -0.0148(12)
O22 0.073(2) 0.0253(14) 0.075(2) -0.0213(14) -0.0294(17) 0.0026(14)
O23 0.0596(19) 0.073(2) 0.0308(15) -0.0107(14) 0.0102(13) -0.0396(16)
O24 0.0487(16) 0.0453(16) 0.0449(16) -0.0194(13) -0.0137(13) -0.0031(13)
C1 0.035(2) 0.036(2) 0.050(2) -0.0161(18) -0.0076(17) -0.0137(17)
C2 0.0257(18) 0.0257(17) 0.066(3) -0.0240(18) 0.0014(17) -0.0050(14)
C3 0.0236(16) 0.0194(15) 0.0354(19) -0.0136(14) 0.0065(14) -0.0033(13)
C4 0.0156(15) 0.0269(16) 0.0271(17) -0.0095(13) -0.0059(12) -0.0018(12)
C5 0.0198(15) 0.0286(16) 0.0288(17) -0.0146(14) -0.0027(13) -0.0066(13)
C6 0.0184(15) 0.0209(15) 0.0311(17) -0.0120(13) 0.0007(13) -0.0027(12)
C7 0.0350(19) 0.042(2) 0.0276(18) -0.0222(16) 0.0054(14) -0.0048(16)
C8 0.0367(19) 0.0222(15) 0.0222(16) -0.0135(13) 0.0003(14) 0.0093(14)
C9 0.0209(16) 0.0354(18) 0.0290(18) -0.0148(15) -0.0020(13) 0.0004(14)
C10 0.0234(17) 0.0286(18) 0.0324(18) -0.0085(14) 0.0084(14) -0.0018(14)
C11 0.0279(18) 0.0274(17) 0.0262(17) -0.0083(14) 0.0047(14) 0.0023(14)
C12 0.0215(16) 0.0303(17) 0.0311(19) -0.0076(14) 0.0043(14) 0.0013(13)
C13 0.0154(14) 0.0227(15) 0.0210(15) -0.0101(12) -0.0005(11) -0.0011(11)
C14 0.0156(14) 0.0248(15) 0.0189(15) -0.0088(12) -0.0025(11) 0.0008(12)
C15 0.0149(14) 0.0351(17) 0.0267(17) -0.0184(14) 0.0054(12) -0.0061(13)
C16 0.0240(16) 0.0345(18) 0.0251(17) -0.0152(14) 0.0058(13) -0.0069(14)
C17 0.0228(17) 0.051(2) 0.0334(19) -0.0246(17) 0.0084(14) -0.0153(16)
C18 0.0171(16) 0.056(2) 0.037(2) -0.0240(18) -0.0002(14) -0.0010(16)
C19 0.0236(17) 0.048(2) 0.035(2) -0.0178(17) 0.0003(14) 0.0060(16)
C20 0.0219(16) 0.0339(18) 0.039(2) -0.0161(15) 0.0072(14) -0.0029(14)
C21 0.0131(15) 0.053(2) 0.0271(18) -0.0160(16) 0.0018(12) -0.0006(14)
C22 0.0318(19) 0.055(2) 0.0257(19) -0.0139(17) 0.0015(15) 0.0088(17)
C23 0.036(2) 0.079(3) 0.024(2) -0.013(2) 0.0034(16) 0.006(2)
C24 0.032(2) 0.112(4) 0.025(2) -0.027(2) 0.0003(16) -0.007(2)
C25 0.035(2) 0.107(4) 0.042(2) -0.048(3) 0.0023(18) -0.022(2)
C26 0.0285(19) 0.068(3) 0.031(2) -0.0241(19) 0.0017(15) -0.0128(18)
C27 0.0230(15) 0.0253(15) 0.0180(15) -0.0068(12) 0.0011(12) -0.0025(12)
C28 0.0242(17) 0.0394(19) 0.0234(17) -0.0113(15) -0.0059(13) 0.0001(14)
C29 0.040(2) 0.044(2) 0.0168(16) -0.0104(15) -0.0046(14) 0.0015(16)
C30 0.041(2) 0.0364(19) 0.0188(17) -0.0078(14) 0.0070(14) -0.0070(16)
C31 0.0219(16) 0.0297(17) 0.0197(16) -0.0054(13) 0.0051(12) -0.0064(13)
C32 0.0192(15) 0.0268(16) 0.0230(16) -0.0130(13) -0.0004(12) 0.0003(12)
C33 0.0309(18) 0.0348(19) 0.0278(18) -0.0147(15) -0.0063(14) 0.0065(15)
C34 0.0321(19) 0.056(2) 0.038(2) -0.0289(19) -0.0139(16) 0.0206(18)
C35 0.0200(17) 0.081(3) 0.047(2) -0.043(2) -0.0065(16) 0.0092(19)
C36 0.0218(17) 0.066(3) 0.0325(19) -0.0284(19) 0.0046(14) -0.0096(17)
C37 0.0206(16) 0.0388(19) 0.0231(16) -0.0151(14) -0.0005(12) -0.0048(14)
C38 0.0267(16) 0.0204(15) 0.0210(16) -0.0025(12) -0.0055(12) -0.0018(13)
C39 0.0265(18) 0.0279(17) 0.037(2) -0.0055(15) 0.0005(14) -0.0063(14)
C40 0.033(2) 0.0303(19) 0.052(2) -0.0032(17) 0.0030(17) -0.0113(16)
C41 0.047(2) 0.0238(18) 0.052(2) -0.0072(17) -0.0073(19) -0.0147(17)
C42 0.054(2) 0.0253(18) 0.050(2) -0.0135(17) -0.0055(19) -0.0057(17)
C43 0.0340(19) 0.0254(17) 0.0300(18) -0.0080(14) -0.0042(14) -0.0043(14)
C44 0.0191(15) 0.0224(15) 0.0226(16) -0.0105(12) 0.0041(12) -0.0060(12)
C45 0.0211(16) 0.0327(17) 0.0261(17) -0.0153(14) 0.0047(12) -0.0076(13)
C46 0.0216(16) 0.046(2) 0.0331(19) -0.0208(16) 0.0024(14) -0.0114(15)
C47 0.0321(18) 0.042(2) 0.0329(19) -0.0261(16) 0.0033(14) -0.0143(16)
C48 0.0272(17) 0.0293(17) 0.0279(17) -0.0164(14) 0.0041(13) -0.0056(13)
C49 0.0198(15) 0.0310(17) 0.0227(16) -0.0125(13) -0.0026(12) 0.0003(13)
C50 0.0305(18) 0.040(2) 0.0343(19) -0.0221(16) -0.0041(15) 0.0082(15)
C51 0.036(2) 0.059(3) 0.042(2) -0.031(2) -0.0038(17) 0.0143(19)
C52 0.0264(19) 0.081(3) 0.037(2) -0.031(2) 0.0048(16) 0.005(2)
C53 0.0251(18) 0.066(3) 0.035(2) -0.0207(19) 0.0058(15) -0.0130(18)
C54 0.0235(16) 0.0402(19) 0.0253(17) -0.0164(15) 0.0015(13) -0.0054(14)
C55 0.0377(19) 0.0210(15) 0.0275(17) -0.0135(13) -0.0006(14) -0.0026(14)
C56 0.040(2) 0.0301(18) 0.0307(19) -0.0137(15) 0.0066(15) -0.0115(15)
C57 0.068(3) 0.031(2) 0.045(2) -0.0154(18) 0.019(2) -0.020(2)
C58 0.080(3) 0.0225(18) 0.035(2) -0.0023(16) 0.011(2) 0.002(2)
C59 0.067(3) 0.0285(19) 0.035(2) -0.0090(16) -0.0016(19) 0.0052(19)
C60 0.043(2) 0.0233(16) 0.0330(19) -0.0142(14) 0.0012(15) 0.0024(15)
C61 0.055(3) 0.047(3) 0.042(2) 0.000(2) -0.014(2) -0.020(2)
C62 0.048(2) 0.052(2) 0.034(2) -0.0158(18) 0.0065(18) -0.029(2)
C63 0.057(3) 0.042(2) 0.033(2) -0.0102(17) -0.0062(18) -0.015(2)
C64 0.0298(17) 0.0287(17) 0.0258(17) -0.0136(14) -0.0010(14) 0.0003(14)
C65 0.0324(19) 0.042(2) 0.0230(17) -0.0146(15) -0.0052(14) -0.0072(16)
C66 0.0262(17) 0.0319(18) 0.0290(18) -0.0115(15) -0.0031(14) 0.0000(14)
C67 0.0276(17) 0.0316(18) 0.0320(18) -0.0173(15) 0.0010(14) -0.0028(14)
C68 0.0256(17) 0.042(2) 0.0259(18) -0.0155(15) -0.0004(14) -0.0037(15)
C69 0.0227(16) 0.0299(17) 0.0266(17) -0.0131(14) 0.0092(13) -0.0046(13)
C70 0.044(2) 0.0271(18) 0.040(2) -0.0070(16) -0.0108(17) -0.0054(16)
C71 0.040(2) 0.040(2) 0.0274(19) -0.0060(16) -0.0088(16) -0.0116(17)
C72 0.034(2) 0.0274(18) 0.044(2) -0.0143(16) 0.0007(16) -0.0035(15)
C73 0.0221(16) 0.0397(19) 0.0242(17) -0.0156(15) -0.0013(13) -0.0026(14)
C74 0.0235(15) 0.0240(15) 0.0216(15) -0.0122(13) 0.0015(12) -0.0034(12)
C75 0.0321(18) 0.0324(18) 0.0322(19) -0.0198(15) -0.0055(14) 0.0017(15)
C76 0.064(3) 0.0304(19) 0.038(2) -0.0143(17) -0.0041(19) 0.0003(18)
C77 0.077(3) 0.037(2) 0.057(3) -0.032(2) -0.009(2) 0.007(2)
C78 0.059(3) 0.052(3) 0.042(2) -0.032(2) -0.0040(19) 0.006(2)
C79 0.047(2) 0.051(2) 0.031(2) -0.0226(18) 0.0013(17) -0.0005(19)
C80 0.042(2) 0.0315(19) 0.034(2) -0.0161(16) -0.0011(16) 0.0036(16)
C81 0.0297(18) 0.054(2) 0.0235(17) -0.0163(16) 0.0059(14) -0.0216(17)
C82 0.051(2) 0.055(3) 0.031(2) -0.0065(18) -0.0069(17) -0.027(2)
C83 0.056(3) 0.080(3) 0.035(2) -0.012(2) 0.008(2) -0.049(3)
C84 0.033(2) 0.113(4) 0.042(2) -0.040(3) 0.0060(19) -0.030(3)
C85 0.030(2) 0.100(4) 0.060(3) -0.055(3) 0.0047(19) -0.009(2)
C86 0.0219(18) 0.065(3) 0.043(2) -0.031(2) 0.0020(15) -0.0109(17)
C87 0.0237(15) 0.0196(14) 0.0164(15) -0.0059(12) 0.0019(12) -0.0022(12)
C88 0.0237(16) 0.0251(16) 0.0208(16) -0.0079(13) -0.0012(12) 0.0004(13)
C89 0.044(2) 0.0327(18) 0.0161(16) -0.0076(14) 0.0065(14) -0.0007(15)
C90 0.0275(17) 0.0353(19) 0.0275(18) -0.0095(15) 0.0102(14) -0.0096(15)
C91 0.0254(16) 0.0302(17) 0.0284(17) -0.0148(14) 0.0034(13) -0.0102(14)
C92 0.0166(15) 0.0337(17) 0.0239(16) -0.0146(14) 0.0009(12) -0.0031(13)
C93 0.0237(17) 0.043(2) 0.0268(18) -0.0163(15) 0.0008(13) -0.0008(15)
C94 0.0232(18) 0.068(3) 0.032(2) -0.0217(19) -0.0043(15) -0.0050(18)
C95 0.029(2) 0.096(4) 0.034(2) -0.032(2) 0.0053(16) -0.028(2)
C96 0.039(2) 0.060(3) 0.032(2) -0.0217(18) 0.0100(16) -0.0285(19)
C97 0.0267(17) 0.042(2) 0.0242(17) -0.0156(15) 0.0053(13) -0.0100(15)
C98 0.0321(17) 0.0213(15) 0.0180(15) -0.0074(12) 0.0003(13) 0.0022(13)
C99 0.0332(18) 0.0294(17) 0.0230(17) -0.0089(14) -0.0013(13) 0.0061(14)
C100 0.050(2) 0.0327(19) 0.0297(19) -0.0123(15) 0.0007(16) 0.0133(17)
C101 0.072(3) 0.0255(18) 0.038(2) -0.0154(16) 0.0061(19) 0.0015(19)
C102 0.055(2) 0.0285(18) 0.036(2) -0.0143(16) 0.0097(17) -0.0098(17)
C103 0.042(2) 0.0236(16) 0.0264(17) -0.0121(14) 0.0047(14) -0.0045(15)
C104 0.0213(15) 0.0254(16) 0.0200(16) -0.0085(13) 0.0003(12) 0.0026(12)
C105 0.0200(15) 0.0238(16) 0.0358(19) -0.0130(14) 0.0010(13) -0.0009(13)
C106 0.0345(19) 0.0309(18) 0.036(2) -0.0192(15) -0.0079(15) 0.0050(15)
C107 0.0369(19) 0.0373(19) 0.0277(18) -0.0191(15) 0.0034(14) 0.0076(15)
C108 0.0224(16) 0.0351(18) 0.0257(17) -0.0149(14) 0.0018(13) 0.0037(14)
C109 0.0185(16) 0.053(2) 0.0130(15) -0.0099(14) -0.0015(12) 0.0042(15)
C110 0.0228(17) 0.064(3) 0.0215(18) -0.0137(17) 0.0025(13) 0.0060(17)
C111 0.0231(19) 0.093(4) 0.024(2) -0.018(2) 0.0003(14) 0.014(2)
C112 0.023(2) 0.111(4) 0.029(2) -0.029(2) 0.0030(15) -0.011(2)
C113 0.029(2) 0.097(4) 0.034(2) -0.036(2) 0.0068(16) -0.021(2)
C114 0.0274(18) 0.063(3) 0.0257(18) -0.0222(18) 0.0073(14) -0.0142(17)
C115 0.0273(17) 0.0320(18) 0.0262(18) -0.0049(14) 0.0119(14) 0.0084(14)
C116 0.045(2) 0.045(2) 0.0229(18) -0.0067(16) 0.0065(15) 0.0206(18)
C117 0.073(3) 0.043(2) 0.030(2) -0.0003(18) 0.021(2) 0.026(2)
C118 0.068(3) 0.038(2) 0.049(3) 0.014(2) 0.032(2) 0.022(2)
C119 0.041(2) 0.039(2) 0.071(3) -0.005(2) 0.019(2) -0.0020(19)
C120 0.030(2) 0.0304(19) 0.051(2) 0.0019(17) 0.0109(17) 0.0030(16)
Cl1 0.0573(17) 0.061(3) 0.0755(12) -0.0185(17) 0.0206(11) -0.0185(16)
Cl2 0.0662(10) 0.0774(12) 0.0791(12) -0.0367(10) 0.0174(8) -0.0205(8)
C121 0.045(7) 0.073(8) 0.056(3) -0.019(6) 0.005(3) -0.004(4)
Cl1' 0.0573(17) 0.061(3) 0.0755(12) -0.0185(17) 0.0206(11) -0.0185(16)
Cl2' 0.110(7) 0.204(10) 0.138(8) -0.116(7) -0.022(5) 0.017(6)
C122 0.045(7) 0.073(8) 0.056(3) -0.019(6) 0.005(3) -0.004(4)
Cl3 0.0786(17) 0.0582(14) 0.0768(17) -0.0406(13) 0.0071(13) -0.0126(12)
Cl4 0.0623(16) 0.123(3) 0.066(2) -0.040(3) -0.003(2) -0.0283(16)
C123 0.080(8) 0.210(17) 0.053(7) -0.063(9) 0.026(6) 0.003(9)

loop_
_atom_type_symbol
_atom_type_description
_atom_type_scat_dispersion_real
_atom_type_scat_dispersion_imag
_atom_type_scat_source
C C 0.0033 0.0016 'International Tables Vol C Tables 4.2.6.8 and 6.1.1.4'
H H 0.0000 0.0000 'International Tables Vol C Tables 4.2.6.8 and 6.1.1.4'
O O 0.0106 0.0060 'International Tables Vol C Tables 4.2.6.8 and 6.1.1.4'
P P 0.1023 0.0942 'International Tables Vol C Tables 4.2.6.8 and 6.1.1.4'
S S 0.1246 0.1234 'International Tables Vol C Tables 4.2.6.8 and 6.1.1.4'
Cl Cl 0.1484 0.1585 'International Tables Vol C Tables 4.2.6.8 and 6.1.1.4'
Se Se -0.0929 2.2259 'International Tables Vol C Tables 4.2.6.8 and 6.1.1.4'
Ni Ni 0.3393 1.1124 'International Tables Vol C Tables 4.2.6.8 and 6.1.1.4'
Fe Fe 0.3463 0.8444 'International Tables Vol C Tables 4.2.6.8 and 6.1.1.4'

loop_
_geom_angle_atom_site_label_1
_geom_angle_atom_site_label_2
_geom_angle_atom_site_label_3
_geom_angle
_geom_angle_site_symmetry_1
_geom_angle_site_symmetry_3
C15 Se1 Fe1 112.51(9) . .
C15 Se1 Fe2 106.24(9) . .
Fe1 Se1 Fe2 67.505(18) . .
C21 Se2 Fe3 111.37(10) . .
C21 Se2 Fe4 112.38(10) . .
Fe3 Se2 Fe4 68.446(19) . .
C75 Se3 Fe6 112.71(10) . .
C75 Se3 Fe7 110.29(10) . .
Fe6 Se3 Fe7 67.50(2) . .
C81 Se4 Fe9 113.22(10) . .
C81 Se4 Fe8 108.71(10) . .
Fe9 Se4 Fe8 67.671(19) . .
P2 Ni1 P1 103.71(3) . .
P2 Ni1 S2 86.80(3) . .
P1 Ni1 S2 160.72(3) . .
P2 Ni1 S4 161.29(3) . .
P1 Ni1 S4 88.23(3) . .
S2 Ni1 S4 86.14(3) . .
P4 Ni2 P3 102.65(3) . .
P4 Ni2 S8 162.30(3) . .
P3 Ni2 S8 86.84(3) . .
P4 Ni2 S6 88.18(3) . .
P3 Ni2 S6 163.22(3) . .
S8 Ni2 S6 86.29(3) . .
C2 Fe1 C3 92.83(15) . .
C2 Fe1 C1 101.11(17) . .
C3 Fe1 C1 96.39(15) . .
C2 Fe1 S1 85.35(11) . .
C3 Fe1 S1 168.04(10) . .
C1 Fe1 S1 95.56(11) . .
C2 Fe1 Se1 151.05(11) . .
C3 Fe1 Se1 94.95(9) . .
C1 Fe1 Se1 105.66(13) . .
S1 Fe1 Se1 81.32(3) . .
C2 Fe1 Fe2 95.57(12) . .
C3 Fe1 Fe2 92.09(10) . .
C1 Fe1 Fe2 160.85(13) . .
S1 Fe1 Fe2 76.36(3) . .
Se1 Fe1 Fe2 56.353(17) . .
C5 Fe2 C4 107.05(14) . .
C5 Fe2 C6 91.45(13) . .
C4 Fe2 C6 95.31(13) . .
C5 Fe2 C13 85.42(13) . .
C4 Fe2 C13 91.39(12) . .
C6 Fe2 C13 173.19(12) . .
C5 Fe2 Se1 151.98(10) . .
C4 Fe2 Se1 99.40(10) . .
C6 Fe2 Se1 95.19(9) . .
C13 Fe2 Se1 84.87(8) . .
C5 Fe2 Fe1 96.04(10) . .
C4 Fe2 Fe1 153.34(10) . .
C6 Fe2 Fe1 97.28(9) . .
C13 Fe2 Fe1 77.08(9) . .
Se1 Fe2 Fe1 56.142(16) . .
C7 Fe3 C8 103.19(15) . .
C7 Fe3 C9 94.01(15) . .
C8 Fe3 C9 92.90(13) . .
C7 Fe3 C14 93.45(13) . .
C8 Fe3 C14 87.95(12) . .
C9 Fe3 C14 172.09(14) . .
C7 Fe3 Se2 105.74(11) . .
C8 Fe3 Se2 149.40(10) . .
C9 Fe3 Se2 94.80(10) . .
C14 Fe3 Se2 80.63(8) . .
C7 Fe3 Fe4 160.53(11) . .
C8 Fe3 Fe4 94.17(10) . .
C9 Fe3 Fe4 93.85(11) . .
C14 Fe3 Fe4 78.24(9) . .
Se2 Fe3 Fe4 55.821(17) . .
C11 Fe4 C12 93.80(14) . .
C11 Fe4 C10 101.80(15) . .
C12 Fe4 C10 92.51(15) . .
C11 Fe4 S3 87.15(10) . .
C12 Fe4 S3 171.24(11) . .
C10 Fe4 S3 95.82(10) . .
C11 Fe4 Se2 153.28(11) . .
C12 Fe4 Se2 93.72(11) . .
C10 Fe4 Se2 103.44(11) . .
S3 Fe4 Se2 81.74(3) . .
C11 Fe4 Fe3 97.95(11) . .
C12 Fe4 Fe3 96.23(11) . .
C10 Fe4 Fe3 157.80(10) . .
S3 Fe4 Fe3 75.02(2) . .
Se2 Fe4 Fe3 55.733(16) . .
C27 Fe5 C45 107.70(12) . .
C27 Fe5 C44 109.40(12) . .
C45 Fe5 C44 42.17(11) . .
C27 Fe5 C31 41.80(12) . .
C45 Fe5 C31 133.98(12) . .
C44 Fe5 C31 106.22(12) . .
C27 Fe5 C48 140.95(12) . .
C45 Fe5 C48 69.32(12) . .
C44 Fe5 C48 41.45(11) . .
C31 Fe5 C48 111.15(13) . .
C27 Fe5 C30 69.48(13) . .
C45 Fe5 C30 174.34(13) . .
C44 Fe5 C30 133.40(13) . .
C31 Fe5 C30 40.75(12) . .
C48 Fe5 C30 109.54(13) . .
C27 Fe5 C28 41.69(12) . .
C45 Fe5 C28 112.74(13) . .
C44 Fe5 C28 141.88(12) . .
C31 Fe5 C28 69.58(13) . .
C48 Fe5 C28 176.59(12) . .
C30 Fe5 C28 68.69(14) . .
C27 Fe5 C47 175.24(13) . .
C45 Fe5 C47 68.05(13) . .
C44 Fe5 C47 69.09(12) . .
C31 Fe5 C47 142.74(13) . .
C48 Fe5 C47 40.49(12) . .
C30 Fe5 C47 114.95(13) . .
C28 Fe5 C47 137.15(13) . .
C27 Fe5 C46 134.92(13) . .
C45 Fe5 C46 40.29(12) . .
C44 Fe5 C46 69.63(12) . .
C31 Fe5 C46 174.24(12) . .
C48 Fe5 C46 68.64(13) . .
C30 Fe5 C46 145.00(13) . .
C28 Fe5 C46 110.98(14) . .
C47 Fe5 C46 40.39(12) . .
C27 Fe5 C29 69.18(13) . .
C45 Fe5 C29 143.70(13) . .
C44 Fe5 C29 174.04(13) . .
C31 Fe5 C29 68.72(13) . .
C48 Fe5 C29 136.45(13) . .
C30 Fe5 C29 40.66(13) . .
C28 Fe5 C29 40.38(13) . .
C47 Fe5 C29 112.80(14) . .
C46 Fe5 C29 115.65(14) . .
C62 Fe6 C63 91.95(18) . .
C62 Fe6 C61 103.5(2) . .
C63 Fe6 C61 93.75(19) . .
C62 Fe6 S5 88.05(12) . .
C63 Fe6 S5 169.84(13) . .
C61 Fe6 S5 96.12(14) . .
C62 Fe6 Se3 151.49(13) . .
C63 Fe6 Se3 95.38(13) . .
C61 Fe6 Se3 103.49(14) . .
S5 Fe6 Se3 80.02(3) . .
C62 Fe6 Fe7 95.48(13) . .
C63 Fe6 Fe7 93.75(12) . .
C61 Fe6 Fe7 159.35(14) . .
S5 Fe6 Fe7 76.15(3) . .
Se3 Fe6 Fe7 56.622(18) . .
C65 Fe7 C64 105.63(15) . .
C65 Fe7 C66 93.21(14) . .
C64 Fe7 C66 93.76(15) . .
C65 Fe7 C73 86.53(13) . .
C64 Fe7 C73 93.60(14) . .
C66 Fe7 C73 172.42(15) . .
C65 Fe7 Se3 154.44(11) . .
C64 Fe7 Se3 97.73(10) . .
C66 Fe7 Se3 95.50(10) . .
C73 Fe7 Se3 81.72(9) . .
C65 Fe7 Fe6 99.50(11) . .
C64 Fe7 Fe6 152.92(10) . .
C66 Fe7 Fe6 94.74(11) . .
C73 Fe7 Fe6 77.84(10) . .
Se3 Fe7 Fe6 55.882(18) . .
C69 Fe8 C67 101.08(15) . .
C69 Fe8 C68 93.04(14) . .
C67 Fe8 C68 93.03(15) . .
C69 Fe8 C74 86.41(13) . .
C67 Fe8 C74 95.38(14) . .
C68 Fe8 C74 171.52(14) . .
C69 Fe8 Se4 158.62(10) . .
C67 Fe8 Se4 98.72(10) . .
C68 Fe8 Se4 93.90(11) . .
C74 Fe8 Se4 83.77(9) . .
C69 Fe8 Fe9 103.46(10) . .
C67 Fe8 Fe9 154.17(10) . .
C68 Fe8 Fe9 93.58(11) . .
C74 Fe8 Fe9 78.35(9) . .
Se4 Fe8 Fe9 55.930(17) . .
C71 Fe9 C72 92.26(16) . .
C71 Fe9 C70 93.52(18) . .
C72 Fe9 C70 103.74(16) . .
C71 Fe9 S7 173.11(13) . .
C72 Fe9 S7 88.15(12) . .
C70 Fe9 S7 93.07(13) . .
C71 Fe9 Se4 94.85(11) . .
C72 Fe9 Se4 149.02(11) . .
C70 Fe9 Se4 105.87(11) . .
S7 Fe9 Se4 81.38(3) . .
C71 Fe9 Fe8 97.64(13) . .
C72 Fe9 Fe8 92.78(11) . .
C70 Fe9 Fe8 159.67(12) . .
S7 Fe9 Fe8 75.46(2) . .
Se4 Fe9 Fe8 56.399(16) . .
C87 Fe10 C104 109.30(12) . .
C87 Fe10 C91 41.77(12) . .
C104 Fe10 C91 107.70(13) . .
C87 Fe10 C105 106.73(12) . .
C104 Fe10 C105 42.04(12) . .
C91 Fe10 C105 134.41(13) . .
C87 Fe10 C88 41.34(11) . .
C104 Fe10 C88 140.74(12) . .
C91 Fe10 C88 68.96(13) . .
C105 Fe10 C88 111.22(12) . .
C87 Fe10 C108 141.44(12) . .
C104 Fe10 C108 41.43(11) . .
C91 Fe10 C108 112.81(13) . .
C105 Fe10 C108 69.31(13) . .
C88 Fe10 C108 177.16(12) . .
C87 Fe10 C106 133.79(13) . .
C104 Fe10 C106 69.34(13) . .
C91 Fe10 C106 174.26(13) . .
C105 Fe10 C106 40.21(13) . .
C88 Fe10 C106 109.97(13) . .
C108 Fe10 C106 68.51(13) . .
C87 Fe10 C90 69.14(12) . .
C104 Fe10 C90 135.25(13) . .
C91 Fe10 C90 40.27(12) . .
C105 Fe10 C90 174.67(13) . .
C88 Fe10 C90 68.16(13) . .
C108 Fe10 C90 111.60(14) . .
C106 Fe10 C90 145.11(13) . .
C87 Fe10 C107 174.07(13) . .
C104 Fe10 C107 69.01(13) . .
C91 Fe10 C107 144.00(13) . .
C105 Fe10 C107 68.06(13) . .
C88 Fe10 C107 136.83(13) . .
C108 Fe10 C107 40.50(12) . .
C106 Fe10 C107 40.33(13) . .
C90 Fe10 C107 116.23(14) . .
C87 Fe10 C89 69.05(12) . .
C104 Fe10 C89 175.33(13) . .
C91 Fe10 C89 68.05(13) . .
C105 Fe10 C89 142.40(13) . .
C88 Fe10 C89 40.49(12) . .
C108 Fe10 C89 137.58(13) . .
C106 Fe10 C89 115.07(14) . .
C90 Fe10 C89 40.17(13) . .
C107 Fe10 C89 113.09(13) . .
C13 S1 Fe1 92.03(10) . .
C13 S2 Ni1 104.64(10) . .
C14 S3 Fe4 94.29(10) . .
C14 S4 Ni1 101.49(10) . .
C73 S5 Fe6 93.01(11) . .
C73 S6 Ni2 103.49(11) . .
C74 S7 Fe9 93.93(11) . .
C74 S8 Ni2 104.07(11) . .
C27 P1 C32 103.23(14) . .
C27 P1 C38 104.42(14) . .
C32 P1 C38 104.69(14) . .
C27 P1 Ni1 119.95(10) . .
C32 P1 Ni1 117.24(10) . .
C38 P1 Ni1 105.69(10) . .
C44 P2 C49 106.17(13) . .
C44 P2 C55 102.71(14) . .
C49 P2 C55 102.47(15) . .
C44 P2 Ni1 116.71(10) . .
C49 P2 Ni1 117.05(11) . .
C55 P2 Ni1 109.90(10) . .
C87 P3 C92 104.94(14) . .
C87 P3 C98 101.59(14) . .
C92 P3 C98 104.83(14) . .
C87 P3 Ni2 118.66(10) . .
C92 P3 Ni2 115.74(11) . .
C98 P3 Ni2 109.38(10) . .
C104 P4 C115 103.03(15) . .
C104 P4 C109 103.04(14) . .
C115 P4 C109 104.54(16) . .
C104 P4 Ni2 119.69(10) . .
C115 P4 Ni2 107.79(10) . .
C109 P4 Ni2 116.97(12) . .
O1 C1 Fe1 177.7(4) . .
O2 C2 Fe1 178.5(4) . .
O3 C3 Fe1 177.3(3) . .
O4 C4 Fe2 176.6(3) . .
O5 C5 Fe2 178.3(3) . .
O6 C6 Fe2 176.2(3) . .
O7 C7 Fe3 178.7(3) . .
O8 C8 Fe3 178.3(3) . .
O9 C9 Fe3 177.0(3) . .
O10 C10 Fe4 174.4(3) . .
O11 C11 Fe4 178.5(3) . .
O12 C12 Fe4 176.5(3) . .
S2 C13 S1 124.05(17) . .
S2 C13 Fe2 121.81(16) . .
S1 C13 Fe2 114.09(15) . .
S4 C14 S3 121.94(17) . .
S4 C14 Fe3 125.84(17) . .
S3 C14 Fe3 112.09(15) . .
C16 C15 C20 120.1(3) . .
C16 C15 Se1 121.3(2) . .
C20 C15 Se1 118.5(2) . .
C17 C16 C15 119.9(3) . .
C17 C16 H16 120.1 . .
C15 C16 H16 120.1 . .
C16 C17 C18 120.4(3) . .
C16 C17 H17 119.8 . .
C18 C17 H17 119.8 . .
C17 C18 C19 120.0(3) . .
C17 C18 H18 120.0 . .
C19 C18 H18 120.0 . .
C20 C19 C18 120.2(3) . .
C20 C19 H19 119.9 . .
C18 C19 H19 119.9 . .
C19 C20 C15 119.4(3) . .
C19 C20 H20 120.3 . .
C15 C20 H20 120.3 . .
C26 C21 C22 121.0(3) . .
C26 C21 Se2 118.7(3) . .
C22 C21 Se2 119.6(3) . .
C23 C22 C21 119.5(4) . .
C23 C22 H22 120.3 . .
C21 C22 H22 120.3 . .
C24 C23 C22 120.3(4) . .
C24 C23 H23 119.8 . .
C22 C23 H23 119.8 . .
C23 C24 C25 121.0(4) . .
C23 C24 H24 119.5 . .
C25 C24 H24 119.5 . .
C24 C25 C26 119.5(4) . .
C24 C25 H25 120.2 . .
C26 C25 H25 120.2 . .
C21 C26 C25 118.7(4) . .
C21 C26 H26 120.7 . .
C25 C26 H26 120.7 . .
C31 C27 C28 107.1(3) . .
C31 C27 P1 126.3(2) . .
C28 C27 P1 126.4(2) . .
C31 C27 Fe5 69.33(18) . .
C28 C27 Fe5 70.27(18) . .
P1 C27 Fe5 121.03(16) . .
C29 C28 C27 108.0(3) . .
C29 C28 Fe5 70.5(2) . .
C27 C28 Fe5 68.05(17) . .
C29 C28 H28 126.0 . .
C27 C28 H28 126.0 . .
Fe5 C28 H28 127.0 . .
C28 C29 C30 108.4(3) . .
C28 C29 Fe5 69.10(18) . .
C30 C29 Fe5 68.96(18) . .
C28 C29 H29 125.8 . .
C30 C29 H29 125.8 . .
Fe5 C29 H29 127.7 . .
C31 C30 C29 108.4(3) . .
C31 C30 Fe5 68.73(17) . .
C29 C30 Fe5 70.38(19) . .
C31 C30 H30 125.8 . .
C29 C30 H30 125.8 . .
Fe5 C30 H30 126.6 . .
C30 C31 C27 108.2(3) . .
C30 C31 Fe5 70.52(19) . .
C27 C31 Fe5 68.87(17) . .
C30 C31 H31 125.9 . .
C27 C31 H31 125.9 . .
Fe5 C31 H31 126.3 . .
C37 C32 C33 118.9(3) . .
C37 C32 P1 120.4(2) . .
C33 C32 P1 120.6(2) . .
C34 C33 C32 120.6(3) . .
C34 C33 H33 119.7 . .
C32 C33 H33 119.7 . .
C35 C34 C33 119.7(3) . .
C35 C34 H34 120.2 . .
C33 C34 H34 120.2 . .
C34 C35 C36 120.7(3) . .
C34 C35 H35 119.7 . .
C36 C35 H35 119.7 . .
C37 C36 C35 119.8(3) . .
C37 C36 H36 120.1 . .
C35 C36 H36 120.1 . .
C36 C37 C32 120.4(3) . .
C36 C37 H37 119.8 . .
C32 C37 H37 119.8 . .
C43 C38 C39 118.8(3) . .
C43 C38 P1 121.6(2) . .
C39 C38 P1 119.4(2) . .
C40 C39 C38 120.8(3) . .
C40 C39 H39 119.6 . .
C38 C39 H39 119.6 . .
C41 C40 C39 119.9(4) . .
C41 C40 H40 120.0 . .
C39 C40 H40 120.0 . .
C40 C41 C42 120.6(3) . .
C40 C41 H41 119.7 . .
C42 C41 H41 119.7 . .
C43 C42 C41 119.3(4) . .
C43 C42 H42 120.4 . .
C41 C42 H42 120.4 . .
C38 C43 C42 120.6(3) . .
C38 C43 H43 119.7 . .
C42 C43 H43 119.7 . .
C48 C44 C45 106.1(3) . .
C48 C44 P2 129.6(2) . .
C45 C44 P2 124.2(2) . .
C48 C44 Fe5 70.09(17) . .
C45 C44 Fe5 68.92(17) . .
P2 C44 Fe5 122.69(15) . .
C46 C45 C44 109.1(3) . .
C46 C45 Fe5 71.23(18) . .
C44 C45 Fe5 68.92(16) . .
C46 C45 H45 125.5 . .
C44 C45 H45 125.5 . .
Fe5 C45 H45 126.0 . .
C45 C46 C47 107.7(3) . .
C45 C46 Fe5 68.48(18) . .
C47 C46 Fe5 69.76(18) . .
C45 C46 H46 126.1 . .
C47 C46 H46 126.1 . .
Fe5 C46 H46 127.2 . .
C48 C47 C46 109.1(3) . .
C48 C47 Fe5 69.26(18) . .
C46 C47 Fe5 69.85(19) . .
C48 C47 H47 125.5 . .
C46 C47 H47 125.5 . .
Fe5 C47 H47 127.0 . .
C47 C48 C44 108.1(3) . .
C47 C48 Fe5 70.24(19) . .
C44 C48 Fe5 68.47(17) . .
C47 C48 H48 126.0 . .
C44 C48 H48 126.0 . .
Fe5 C48 H48 126.9 . .
C54 C49 C50 119.3(3) . .
C54 C49 P2 120.5(2) . .
C50 C49 P2 120.0(3) . .
C51 C50 C49 119.2(3) . .
C51 C50 H50 120.4 . .
C49 C50 H50 120.4 . .
C52 C51 C50 120.6(4) . .
C52 C51 H51 119.7 . .
C50 C51 H51 119.7 . .
C51 C52 C53 120.9(3) . .
C51 C52 H52 119.6 . .
C53 C52 H52 119.6 . .
C52 C53 C54 118.9(4) . .
C52 C53 H53 120.6 . .
C54 C53 H53 120.6 . .
C49 C54 C53 121.1(3) . .
C49 C54 H54 119.5 . .
C53 C54 H54 119.5 . .
C56 C55 C60 118.1(3) . .
C56 C55 P2 120.6(3) . .
C60 C55 P2 121.2(3) . .
C57 C56 C55 120.8(4) . .
C57 C56 H56 119.6 . .
C55 C56 H56 119.6 . .
C58 C57 C56 120.0(4) . .
C58 C57 H57 120.0 . .
C56 C57 H57 120.0 . .
C59 C58 C57 120.5(4) . .
C59 C58 H58 119.7 . .
C57 C58 H58 119.7 . .
C58 C59 C60 120.2(4) . .
C58 C59 H59 119.9 . .
C60 C59 H59 119.9 . .
C59 C60 C55 120.3(4) . .
C59 C60 H60 119.9 . .
C55 C60 H60 119.9 . .
O13 C61 Fe6 175.5(4) . .
O14 C62 Fe6 177.4(4) . .
O15 C63 Fe6 177.5(4) . .
O16 C64 Fe7 176.7(3) . .
O17 C65 Fe7 179.1(3) . .
O18 C66 Fe7 177.1(3) . .
O19 C67 Fe8 176.1(3) . .
O20 C68 Fe8 176.9(3) . .
O21 C69 Fe8 178.7(3) . .
O22 C70 Fe9 178.5(4) . .
O23 C71 Fe9 177.6(4) . .
O24 C72 Fe9 177.7(3) . .
S6 C73 S5 123.59(18) . .
S6 C73 Fe7 123.43(18) . .
S5 C73 Fe7 112.96(18) . .
S8 C74 S7 123.72(18) . .
S8 C74 Fe8 124.03(17) . .
S7 C74 Fe8 112.22(16) . .
C80 C75 C76 119.8(3) . .
C80 C75 Se3 119.4(3) . .
C76 C75 Se3 120.5(3) . .
C77 C76 C75 119.5(4) . .
C77 C76 H76 120.3 . .
C75 C76 H76 120.3 . .
C78 C77 C76 120.8(4) . .
C78 C77 H77 119.6 . .
C76 C77 H77 119.6 . .
C77 C78 C79 120.3(4) . .
C77 C78 H78 119.8 . .
C79 C78 H78 119.8 . .
C78 C79 C80 120.0(4) . .
C78 C79 H79 120.0 . .
C80 C79 H79 120.0 . .
C75 C80 C79 119.6(3) . .
C75 C80 H80 120.2 . .
C79 C80 H80 120.2 . .
C86 C81 C82 120.1(3) . .
C86 C81 Se4 118.7(3) . .
C82 C81 Se4 121.0(3) . .
C81 C82 C83 118.4(4) . .
C81 C82 H82 120.8 . .
C83 C82 H82 120.8 . .
C84 C83 C82 121.4(4) . .
C84 C83 H83 119.3 . .
C82 C83 H83 119.3 . .
C83 C84 C85 120.8(4) . .
C83 C84 H84 119.6 . .
C85 C84 H84 119.6 . .
C84 C85 C86 118.6(4) . .
C84 C85 H85 120.7 . .
C86 C85 H85 120.7 . .
C81 C86 C85 120.8(4) . .
C81 C86 H86 119.6 . .
C85 C86 H86 119.6 . .
C88 C87 C91 106.6(3) . .
C88 C87 P3 128.7(2) . .
C91 C87 P3 124.6(2) . .
C88 C87 Fe10 70.15(17) . .
C91 C87 Fe10 69.69(17) . .
P3 C87 Fe10 121.64(15) . .
C89 C88 C87 108.7(3) . .
C89 C88 Fe10 71.23(18) . .
C87 C88 Fe10 68.51(16) . .
C89 C88 H88 125.7 . .
C87 C88 H88 125.7 . .
Fe10 C88 H88 126.2 . .
C90 C89 C88 107.8(3) . .
C90 C89 Fe10 69.60(18) . .
C88 C89 Fe10 68.27(17) . .
C90 C89 H89 126.1 . .
C88 C89 H89 126.1 . .
Fe10 C89 H89 127.6 . .
C91 C90 C89 108.4(3) . .
C91 C90 Fe10 68.45(18) . .
C89 C90 Fe10 70.23(18) . .
C91 C90 H90 125.8 . .
C89 C90 H90 125.8 . .
Fe10 C90 H90 127.1 . .
C90 C91 C87 108.6(3) . .
C90 C91 Fe10 71.28(19) . .
C87 C91 Fe10 68.54(17) . .
C90 C91 H91 125.7 . .
C87 C91 H91 125.7 . .
Fe10 C91 H91 126.0 . .
C97 C92 C93 119.4(3) . .
C97 C92 P3 120.1(2) . .
C93 C92 P3 120.5(2) . .
C94 C93 C92 119.1(3) . .
C94 C93 H93 120.4 . .
C92 C93 H93 120.4 . .
C95 C94 C93 119.9(3) . .
C95 C94 H94 120.1 . .
C93 C94 H94 120.1 . .
C94 C95 C96 121.7(3) . .
C94 C95 H95 119.1 . .
C96 C95 H95 119.1 . .
C95 C96 C97 118.3(3) . .
C95 C96 H96 120.8 . .
C97 C96 H96 120.8 . .
C92 C97 C96 121.5(3) . .
C92 C97 H97 119.3 . .
C96 C97 H97 119.3 . .
C103 C98 C99 119.9(3) . .
C103 C98 P3 118.0(2) . .
C99 C98 P3 122.1(2) . .
C98 C99 C100 119.0(3) . .
C98 C99 H99 120.5 . .
C100 C99 H99 120.5 . .
C101 C100 C99 120.5(3) . .
C101 C100 H100 119.8 . .
C99 C100 H100 119.8 . .
C102 C101 C100 120.6(3) . .
C102 C101 H101 119.7 . .
C100 C101 H101 119.7 . .
C101 C102 C103 119.5(4) . .
C101 C102 H102 120.2 . .
C103 C102 H102 120.2 . .
C98 C103 C102 120.4(3) . .
C98 C103 H103 119.8 . .
C102 C103 H103 119.8 . .
C108 C104 C105 106.7(3) . .
C108 C104 P4 127.2(2) . .
C105 C104 P4 126.0(2) . .
C108 C104 Fe10 70.12(17) . .
C105 C104 Fe10 69.62(17) . .
P4 C104 Fe10 121.87(16) . .
C106 C105 C104 108.5(3) . .
C106 C105 Fe10 71.16(19) . .
C104 C105 Fe10 68.35(17) . .
C106 C105 H105 125.8 . .
C104 C105 H105 125.8 . .
Fe10 C105 H105 126.3 . .
C105 C106 C107 108.2(3) . .
C105 C106 Fe10 68.63(18) . .
C107 C106 Fe10 70.00(19) . .
C105 C106 H106 125.9 . .
C107 C106 H106 125.9 . .
Fe10 C106 H106 127.0 . .
C108 C107 C106 108.4(3) . .
C108 C107 Fe10 68.52(18) . .
C106 C107 Fe10 69.67(18) . .
C108 C107 H107 125.8 . .
C106 C107 H107 125.8 . .
Fe10 C107 H107 127.6 . .
C107 C108 C104 108.3(3) . .
C107 C108 Fe10 70.98(18) . .
C104 C108 Fe10 68.45(17) . .
C107 C108 H108 125.9 . .
C104 C108 H108 125.9 . .
Fe10 C108 H108 126.3 . .
C114 C109 C110 120.0(3) . .
C114 C109 P4 120.0(3) . .
C110 C109 P4 120.0(3) . .
C111 C110 C109 119.7(4) . .
C111 C110 H110 120.2 . .
C109 C110 H110 120.2 . .
C112 C111 C110 119.5(4) . .
C112 C111 H111 120.2 . .
C110 C111 H111 120.2 . .
C113 C112 C111 121.5(4) . .
C113 C112 H112 119.2 . .
C111 C112 H112 119.2 . .
C112 C113 C114 119.8(4) . .
C112 C113 H113 120.1 . .
C114 C113 H113 120.1 . .
C109 C114 C113 119.4(4) . .
C109 C114 H114 120.3 . .
C113 C114 H114 120.3 . .
C120 C115 C116 120.0(3) . .
C120 C115 P4 119.3(3) . .
C116 C115 P4 120.6(3) . .
C117 C116 C115 119.4(4) . .
C117 C116 H116 120.3 . .
C115 C116 H116 120.3 . .
C118 C117 C116 120.9(4) . .
C118 C117 H117 119.5 . .
C116 C117 H117 119.5 . .
C117 C118 C119 121.0(4) . .
C117 C118 H118 119.5 . .
C119 C118 H118 119.5 . .
C118 C119 C120 119.3(5) . .
C118 C119 H119 120.4 . .
C120 C119 H119 120.4 . .
C115 C120 C119 119.4(4) . .
C115 C120 H120 120.3 . .
C119 C120 H120 120.3 . .
C121 Cl2 H12E 28.8 . .
Cl2 C121 Cl1 112.6(13) . .
Cl2 C121 H12A 109.1 . .
Cl1 C121 H12A 109.1 . .
Cl2 C121 H12B 109.1 . .
Cl1 C121 H12B 109.1 . .
H12A C121 H12B 107.8 . .
Cl2 C121 H12E 72.2 . .
Cl1 C121 H12E 97.9 . .
H12A C121 H12E 47.2 . .
H12B C121 H12E 149.2 . .
Cl2 C121 H12F 150.1 . .
Cl1 C121 H12F 95.6 . .
H12A C121 H12F 68.3 . .
H12B C121 H12F 49.2 . .
H12E C121 H12F 115.0 . .
C122 Cl2' H12B 36.0 . .
Cl2' C122 Cl1' 109(6) . .
Cl2' C122 H12A 129.9 . .
Cl1' C122 H12A 118.8 . .
Cl2' C122 H12B 59.6 . .
Cl1' C122 H12B 126.1 . .
H12A C122 H12B 99.0 . .
Cl2' C122 H12E 109.8 . .
Cl1' C122 H12E 109.8 . .
H12A C122 H12E 41.8 . .
H12B C122 H12E 123.8 . .
Cl2' C122 H12F 109.8 . .
Cl1' C122 H12F 109.8 . .
H12A C122 H12F 66.9 . .
H12B C122 H12F 50.2 . .
H12E C122 H12F 108.3 . .
C123 Cl3 Cl4 21.4(4) . 2_665
Cl4 Cl4 C123 146.5(11) 2_665 2_665
Cl4 Cl4 C123 18.3(6) 2_665 .
C123 Cl4 C123 164.7(5) 2_665 .
Cl4 Cl4 Cl3 116.7(5) 2_665 2_665
C123 Cl4 Cl3 37.7(7) 2_665 2_665
C123 Cl4 Cl3 131.5(4) . 2_665
Cl4 C123 Cl3 120.9(10) 2_665 .
Cl4 C123 Cl4 15.3(5) 2_665 .
Cl3 C123 Cl4 110.8(7) . .
Cl4 C123 H13C 94.9 2_665 .
Cl3 C123 H13C 110.2 . .
Cl4 C123 H13C 109.9 . .
Cl4 C123 H13D 112.2 2_665 .
Cl3 C123 H13D 109.3 . .
Cl4 C123 H13D 108.7 . .
H13C C123 H13D 107.9 . .

loop_
_geom_bond_atom_site_label_1
_geom_bond_atom_site_label_2
_geom_bond_distance
_geom_bond_site_symmetry_2
Se1 C15 1.934(3) .
Se1 Fe1 2.3622(6) .
Se1 Fe2 2.3680(6) .
Se2 C21 1.937(3) .
Se2 Fe3 2.3614(6) .
Se2 Fe4 2.3639(6) .
Se3 C75 1.930(3) .
Se3 Fe6 2.3525(6) .
Se3 Fe7 2.3728(6) .
Se4 C81 1.943(3) .
Se4 Fe9 2.3592(6) .
Se4 Fe8 2.3722(6) .
Ni1 P2 2.2218(8) .
Ni1 P1 2.2255(8) .
Ni1 S2 2.2269(8) .
Ni1 S4 2.2390(8) .
Ni2 P4 2.2242(9) .
Ni2 P3 2.2265(9) .
Ni2 S8 2.2386(8) .
Ni2 S6 2.2409(9) .
Fe1 C2 1.778(4) .
Fe1 C3 1.791(3) .
Fe1 C1 1.811(4) .
Fe1 S1 2.3164(9) .
Fe1 Fe2 2.6281(6) .
Fe2 C5 1.781(3) .
Fe2 C4 1.812(3) .
Fe2 C6 1.823(3) .
Fe2 C13 1.968(3) .
Fe3 C7 1.800(4) .
Fe3 C8 1.801(3) .
Fe3 C9 1.814(3) .
Fe3 C14 1.972(3) .
Fe3 Fe4 2.6576(7) .
Fe4 C11 1.777(3) .
Fe4 C12 1.784(3) .
Fe4 C10 1.809(3) .
Fe4 S3 2.3184(9) .
Fe5 C27 2.013(3) .
Fe5 C45 2.017(3) .
Fe5 C44 2.017(3) .
Fe5 C31 2.019(3) .
Fe5 C48 2.038(3) .
Fe5 C30 2.043(3) .
Fe5 C28 2.043(3) .
Fe5 C47 2.051(3) .
Fe5 C46 2.053(3) .
Fe5 C29 2.062(3) .
Fe6 C62 1.745(4) .
Fe6 C63 1.783(4) .
Fe6 C61 1.804(4) .
Fe6 S5 2.3170(10) .
Fe6 Fe7 2.6251(7) .
Fe7 C65 1.783(4) .
Fe7 C64 1.808(3) .
Fe7 C66 1.819(3) .
Fe7 C73 1.978(3) .
Fe8 C69 1.782(3) .
Fe8 C67 1.791(3) .
Fe8 C68 1.811(3) .
Fe8 C74 1.974(3) .
Fe8 Fe9 2.6345(7) .
Fe9 C71 1.786(4) .
Fe9 C72 1.790(4) .
Fe9 C70 1.800(4) .
Fe9 S7 2.3166(9) .
Fe10 C87 2.010(3) .
Fe10 C104 2.011(3) .
Fe10 C91 2.025(3) .
Fe10 C105 2.028(3) .
Fe10 C88 2.032(3) .
Fe10 C108 2.033(3) .
Fe10 C106 2.061(3) .
Fe10 C90 2.062(3) .
Fe10 C107 2.066(3) .
Fe10 C89 2.071(3) .
S1 C13 1.681(3) .
S2 C13 1.680(3) .
S3 C14 1.690(3) .
S4 C14 1.677(3) .
S5 C73 1.684(3) .
S6 C73 1.676(3) .
S7 C74 1.684(3) .
S8 C74 1.682(3) .
P1 C27 1.804(3) .
P1 C32 1.808(3) .
P1 C38 1.828(3) .
P2 C44 1.794(3) .
P2 C49 1.813(3) .
P2 C55 1.822(3) .
P3 C87 1.803(3) .
P3 C92 1.815(3) .
P3 C98 1.830(3) .
P4 C104 1.807(3) .
P4 C115 1.831(3) .
P4 C109 1.832(3) .
O1 C1 1.138(4) .
O2 C2 1.139(4) .
O3 C3 1.140(4) .
O4 C4 1.136(4) .
O5 C5 1.140(4) .
O6 C6 1.135(3) .
O7 C7 1.150(4) .
O8 C8 1.103(4) .
O9 C9 1.139(4) .
O10 C10 1.137(4) .
O11 C11 1.144(4) .
O12 C12 1.144(4) .
O13 C61 1.143(5) .
O14 C62 1.177(5) .
O15 C63 1.141(4) .
O16 C64 1.133(4) .
O17 C65 1.158(4) .
O18 C66 1.132(4) .
O19 C67 1.139(4) .
O20 C68 1.142(4) .
O21 C69 1.148(4) .
O22 C70 1.150(4) .
O23 C71 1.137(4) .
O24 C72 1.152(4) .
C15 C16 1.384(4) .
C15 C20 1.403(4) .
C16 C17 1.378(4) .
C16 H16 0.9500 .
C17 C18 1.385(5) .
C17 H17 0.9500 .
C18 C19 1.387(5) .
C18 H18 0.9500 .
C19 C20 1.381(4) .
C19 H19 0.9500 .
C20 H20 0.9500 .
C21 C26 1.384(5) .
C21 C22 1.391(5) .
C22 C23 1.379(5) .
C22 H22 0.9500 .
C23 C24 1.359(6) .
C23 H23 0.9500 .
C24 C25 1.394(6) .
C24 H24 0.9500 .
C25 C26 1.399(5) .
C25 H25 0.9500 .
C26 H26 0.9500 .
C27 C31 1.439(4) .
C27 C28 1.444(4) .
C28 C29 1.417(4) .
C28 H28 0.9500 .
C29 C30 1.426(5) .
C29 H29 0.9500 .
C30 C31 1.415(4) .
C30 H30 0.9500 .
C31 H31 0.9500 .
C32 C37 1.400(4) .
C32 C33 1.401(4) .
C33 C34 1.387(5) .
C33 H33 0.9500 .
C34 C35 1.383(5) .
C34 H34 0.9500 .
C35 C36 1.388(5) .
C35 H35 0.9500 .
C36 C37 1.386(4) .
C36 H36 0.9500 .
C37 H37 0.9500 .
C38 C43 1.386(4) .
C38 C39 1.399(4) .
C39 C40 1.386(5) .
C39 H39 0.9500 .
C40 C41 1.362(5) .
C40 H40 0.9500 .
C41 C42 1.403(5) .
C41 H41 0.9500 .
C42 C43 1.389(5) .
C42 H42 0.9500 .
C43 H43 0.9500 .
C44 C48 1.435(4) .
C44 C45 1.451(4) .
C45 C46 1.402(4) .
C45 H45 0.9500 .
C46 C47 1.417(4) .
C46 H46 0.9500 .
C47 C48 1.415(4) .
C47 H47 0.9500 .
C48 H48 0.9500 .
C49 C54 1.385(4) .
C49 C50 1.408(4) .
C50 C51 1.396(5) .
C50 H50 0.9500 .
C51 C52 1.368(6) .
C51 H51 0.9500 .
C52 C53 1.392(5) .
C52 H52 0.9500 .
C53 C54 1.393(4) .
C53 H53 0.9500 .
C54 H54 0.9500 .
C55 C56 1.388(5) .
C55 C60 1.408(5) .
C56 C57 1.381(5) .
C56 H56 0.9500 .
C57 C58 1.373(6) .
C57 H57 0.9500 .
C58 C59 1.368(6) .
C58 H58 0.9500 .
C59 C60 1.379(5) .
C59 H59 0.9500 .
C60 H60 0.9500 .
C75 C80 1.382(5) .
C75 C76 1.391(5) .
C76 C77 1.372(5) .
C76 H76 0.9500 .
C77 C78 1.361(6) .
C77 H77 0.9500 .
C78 C79 1.371(5) .
C78 H78 0.9500 .
C79 C80 1.386(5) .
C79 H79 0.9500 .
C80 H80 0.9500 .
C81 C86 1.379(5) .
C81 C82 1.387(5) .
C82 C83 1.407(6) .
C82 H82 0.9500 .
C83 C84 1.355(6) .
C83 H83 0.9500 .
C84 C85 1.379(6) .
C84 H84 0.9500 .
C85 C86 1.406(5) .
C85 H85 0.9500 .
C86 H86 0.9500 .
C87 C88 1.427(4) .
C87 C91 1.439(4) .
C88 C89 1.420(4) .
C88 H88 0.9500 .
C89 C90 1.419(5) .
C89 H89 0.9500 .
C90 C91 1.408(4) .
C90 H90 0.9500 .
C91 H91 0.9500 .
C92 C97 1.380(4) .
C92 C93 1.415(4) .
C93 C94 1.396(5) .
C93 H93 0.9500 .
C94 C95 1.378(5) .
C94 H94 0.9500 .
C95 C96 1.387(5) .
C95 H95 0.9500 .
C96 C97 1.392(4) .
C96 H96 0.9500 .
C97 H97 0.9500 .
C98 C103 1.385(4) .
C98 C99 1.394(4) .
C99 C100 1.399(5) .
C99 H99 0.9500 .
C100 C101 1.377(5) .
C100 H100 0.9500 .
C101 C102 1.372(5) .
C101 H101 0.9500 .
C102 C103 1.397(4) .
C102 H102 0.9500 .
C103 H103 0.9500 .
C104 C108 1.431(4) .
C104 C105 1.449(4) .
C105 C106 1.406(4) .
C105 H105 0.9500 .
C106 C107 1.423(5) .
C106 H106 0.9500 .
C107 C108 1.419(4) .
C107 H107 0.9500 .
C108 H108 0.9500 .
C109 C114 1.388(5) .
C109 C110 1.393(5) .
C110 C111 1.384(5) .
C110 H110 0.9500 .
C111 C112 1.379(6) .
C111 H111 0.9500 .
C112 C113 1.356(6) .
C112 H112 0.9500 .
C113 C114 1.398(5) .
C113 H113 0.9500 .
C114 H114 0.9500 .
C115 C120 1.382(5) .
C115 C116 1.397(5) .
C116 C117 1.388(5) .
C116 H116 0.9500 .
C117 C118 1.355(7) .
C117 H117 0.9500 .
C118 C119 1.379(6) .
C118 H118 0.9500 .
C119 C120 1.417(5) .
C119 H119 0.9500 .
C120 H120 0.9500 .
Cl1 C121 1.765(19) .
Cl2 C121 1.72(2) .
Cl2 H12E 1.6711 .
C121 H12A 0.9900 .
C121 H12B 0.9900 .
C121 H12E 0.8452 .
C121 H12F 1.0525 .
Cl1' C122 1.73(10) .
Cl2' C122 1.72(11) .
Cl2' H12B 1.4905 .
C122 H12A 1.0874 .
C122 H12B 1.0162 .
C122 H12E 0.9900 .
C122 H12F 0.9900 .
Cl3 C123 1.721(12) .
Cl3 Cl4 2.415(4) 2_665
Cl4 Cl4 0.864(5) 2_665
Cl4 C123 1.027(10) 2_665
Cl4 C123 1.811(11) .
Cl4 Cl3 2.415(4) 2_665
C123 Cl4 1.027(10) 2_665
C123 H13C 0.9599 .
C123 H13D 0.9600 .

loop_
_geom_torsion_atom_site_label_1
_geom_torsion_atom_site_label_2
_geom_torsion_atom_site_label_3
_geom_torsion_atom_site_label_4
_geom_torsion
_geom_torsion_site_symmetry_1
_geom_torsion_site_symmetry_4
C15 Se1 Fe1 C2 114.8(3) . .
Fe2 Se1 Fe1 C2 15.8(2) . .
C15 Se1 Fe1 C3 9.76(14) . .
Fe2 Se1 Fe1 C3 -89.21(10) . .
C15 Se1 Fe1 C1 -88.30(15) . .
Fe2 Se1 Fe1 C1 172.72(11) . .
C15 Se1 Fe1 S1 178.32(10) . .
Fe2 Se1 Fe1 S1 79.34(3) . .
C15 Se1 Fe1 Fe2 98.98(10) . .
C15 Se1 Fe2 C5 -115.8(2) . .
Fe1 Se1 Fe2 C5 -7.7(2) . .
C15 Se1 Fe2 C4 83.45(13) . .
Fe1 Se1 Fe2 C4 -168.43(9) . .
C15 Se1 Fe2 C6 -12.83(13) . .
Fe1 Se1 Fe2 C6 95.29(9) . .
C15 Se1 Fe2 C13 174.01(13) . .
Fe1 Se1 Fe2 C13 -77.87(9) . .
C15 Se1 Fe2 Fe1 -108.12(10) . .
C2 Fe1 Fe2 C5 3.98(15) . .
C3 Fe1 Fe2 C5 -89.07(13) . .
C1 Fe1 Fe2 C5 154.6(4) . .
S1 Fe1 Fe2 C5 87.81(10) . .
Se1 Fe1 Fe2 C5 176.37(9) . .
C2 Fe1 Fe2 C4 -146.2(2) . .
C3 Fe1 Fe2 C4 120.7(2) . .
C1 Fe1 Fe2 C4 4.3(4) . .
S1 Fe1 Fe2 C4 -62.4(2) . .
Se1 Fe1 Fe2 C4 26.2(2) . .
C2 Fe1 Fe2 C6 96.22(15) . .
C3 Fe1 Fe2 C6 3.17(13) . .
C1 Fe1 Fe2 C6 -113.2(4) . .
S1 Fe1 Fe2 C6 -179.95(10) . .
Se1 Fe1 Fe2 C6 -91.38(9) . .
C2 Fe1 Fe2 C13 -79.90(14) . .
C3 Fe1 Fe2 C13 -172.95(13) . .
C1 Fe1 Fe2 C13 70.7(4) . .
S1 Fe1 Fe2 C13 3.93(9) . .
Se1 Fe1 Fe2 C13 92.49(8) . .
C2 Fe1 Fe2 Se1 -172.39(12) . .
C3 Fe1 Fe2 Se1 94.56(10) . .
C1 Fe1 Fe2 Se1 -21.8(3) . .
S1 Fe1 Fe2 Se1 -88.56(3) . .
C21 Se2 Fe3 C7 -80.39(15) . .
Fe4 Se2 Fe3 C7 173.05(10) . .
C21 Se2 Fe3 C8 119.2(2) . .
Fe4 Se2 Fe3 C8 12.6(2) . .
C21 Se2 Fe3 C9 15.16(15) . .
Fe4 Se2 Fe3 C9 -91.40(11) . .
C21 Se2 Fe3 C14 -171.35(14) . .
Fe4 Se2 Fe3 C14 82.09(9) . .
C21 Se2 Fe3 Fe4 106.56(11) . .
C21 Se2 Fe4 C11 -116.2(3) . .
Fe3 Se2 Fe4 C11 -11.1(2) . .
C21 Se2 Fe4 C12 -10.13(15) . .
Fe3 Se2 Fe4 C12 95.01(10) . .
C21 Se2 Fe4 C10 83.35(15) . .
Fe3 Se2 Fe4 C10 -171.51(11) . .
C21 Se2 Fe4 S3 177.41(11) . .
Fe3 Se2 Fe4 S3 -77.46(2) . .
C21 Se2 Fe4 Fe3 -105.14(11) . .
C7 Fe3 Fe4 C11 154.6(3) . .
C8 Fe3 Fe4 C11 1.40(14) . .
C9 Fe3 Fe4 C11 -91.80(14) . .
C14 Fe3 Fe4 C11 88.43(13) . .
Se2 Fe3 Fe4 C11 175.00(10) . .
C7 Fe3 Fe4 C12 -110.7(3) . .
C8 Fe3 Fe4 C12 96.13(14) . .
C9 Fe3 Fe4 C12 2.93(14) . .
C14 Fe3 Fe4 C12 -176.84(13) . .
Se2 Fe3 Fe4 C12 -90.26(10) . .
C7 Fe3 Fe4 C10 1.9(4) . .
C8 Fe3 Fe4 C10 -151.3(3) . .
C9 Fe3 Fe4 C10 115.5(3) . .
C14 Fe3 Fe4 C10 -64.3(3) . .
Se2 Fe3 Fe4 C10 22.3(3) . .
C7 Fe3 Fe4 S3 69.7(3) . .
C8 Fe3 Fe4 S3 -83.47(10) . .
C9 Fe3 Fe4 S3 -176.67(10) . .
C14 Fe3 Fe4 S3 3.56(8) . .
Se2 Fe3 Fe4 S3 90.13(3) . .
C7 Fe3 Fe4 Se2 -20.4(3) . .
C8 Fe3 Fe4 Se2 -173.61(10) . .
C9 Fe3 Fe4 Se2 93.19(10) . .
C14 Fe3 Fe4 Se2 -86.58(8) . .
C75 Se3 Fe6 C62 -116.8(3) . .
Fe7 Se3 Fe6 C62 -13.2(3) . .
C75 Se3 Fe6 C63 -12.56(17) . .
Fe7 Se3 Fe6 C63 90.95(13) . .
C75 Se3 Fe6 C61 82.62(18) . .
Fe7 Se3 Fe6 C61 -173.87(14) . .
C75 Se3 Fe6 S5 176.58(11) . .
Fe7 Se3 Fe6 S5 -79.91(3) . .
C75 Se3 Fe6 Fe7 -103.51(11) . .
C75 Se3 Fe7 C65 124.4(3) . .
Fe6 Se3 Fe7 C65 17.4(2) . .
C75 Se3 Fe7 C64 -79.57(15) . .
Fe6 Se3 Fe7 C64 173.43(10) . .
C75 Se3 Fe7 C66 14.99(15) . .
Fe6 Se3 Fe7 C66 -92.01(11) . .
C75 Se3 Fe7 C73 -172.12(15) . .
Fe6 Se3 Fe7 C73 80.88(10) . .
C75 Se3 Fe7 Fe6 107.00(11) . .
C62 Fe6 Fe7 C65 1.20(16) . .
C63 Fe6 Fe7 C65 93.52(17) . .
C61 Fe6 Fe7 C65 -155.4(4) . .
S5 Fe6 Fe7 C65 -85.43(11) . .
Se3 Fe6 Fe7 C65 -172.50(10) . .
C62 Fe6 Fe7 C64 159.3(3) . .
C63 Fe6 Fe7 C64 -108.4(3) . .
C61 Fe6 Fe7 C64 2.7(5) . .
S5 Fe6 Fe7 C64 72.6(2) . .
Se3 Fe6 Fe7 C64 -14.4(2) . .
C62 Fe6 Fe7 C66 -92.87(16) . .
C63 Fe6 Fe7 C66 -0.54(17) . .
C61 Fe6 Fe7 C66 110.6(4) . .
S5 Fe6 Fe7 C66 -179.49(11) . .
Se3 Fe6 Fe7 C66 93.44(10) . .
C62 Fe6 Fe7 C73 85.53(15) . .
C63 Fe6 Fe7 C73 177.85(17) . .
C61 Fe6 Fe7 C73 -71.1(4) . .
S5 Fe6 Fe7 C73 -1.10(10) . .
Se3 Fe6 Fe7 C73 -88.17(9) . .
C62 Fe6 Fe7 Se3 173.69(12) . .
C63 Fe6 Fe7 Se3 -93.98(14) . .
C61 Fe6 Fe7 Se3 17.1(4) . .
S5 Fe6 Fe7 Se3 87.06(3) . .
C81 Se4 Fe8 C69 -125.1(3) . .
Fe9 Se4 Fe8 C69 -17.0(3) . .
C81 Se4 Fe8 C67 77.24(16) . .
Fe9 Se4 Fe8 C67 -174.65(11) . .
C81 Se4 Fe8 C68 -16.44(16) . .
Fe9 Se4 Fe8 C68 91.68(11) . .
C81 Se4 Fe8 C74 171.75(14) . .
Fe9 Se4 Fe8 C74 -80.13(9) . .
C81 Se4 Fe8 Fe9 -108.12(12) . .
C81 Se4 Fe9 C71 5.64(17) . .
Fe8 Se4 Fe9 C71 -95.96(12) . .
C81 Se4 Fe9 C72 108.2(3) . .
Fe8 Se4 Fe9 C72 6.6(2) . .
C81 Se4 Fe9 C70 -89.41(18) . .
Fe8 Se4 Fe9 C70 168.98(13) . .
C81 Se4 Fe9 S7 179.83(12) . .
Fe8 Se4 Fe9 S7 78.23(2) . .
C81 Se4 Fe9 Fe8 101.60(12) . .
C69 Fe8 Fe9 C71 -95.52(15) . .
C67 Fe8 Fe9 C71 103.0(3) . .
C68 Fe8 Fe9 C71 -1.54(15) . .
C74 Fe8 Fe9 C71 -178.91(14) . .
Se4 Fe8 Fe9 C71 90.76(11) . .
C69 Fe8 Fe9 C72 -2.87(15) . .
C67 Fe8 Fe9 C72 -164.4(3) . .
C68 Fe8 Fe9 C72 91.12(15) . .
C74 Fe8 Fe9 C72 -86.26(14) . .
Se4 Fe8 Fe9 C72 -176.58(12) . .
C69 Fe8 Fe9 C70 141.8(4) . .
C67 Fe8 Fe9 C70 -19.7(4) . .
C68 Fe8 Fe9 C70 -124.2(4) . .
C74 Fe8 Fe9 C70 58.4(4) . .
Se4 Fe8 Fe9 C70 -31.9(4) . .
C69 Fe8 Fe9 S7 84.49(10) . .
C67 Fe8 Fe9 S7 -77.0(2) . .
C68 Fe8 Fe9 S7 178.48(10) . .
C74 Fe8 Fe9 S7 1.11(9) . .
Se4 Fe8 Fe9 S7 -89.22(3) . .
C69 Fe8 Fe9 Se4 173.71(10) . .
C67 Fe8 Fe9 Se4 12.2(2) . .
C68 Fe8 Fe9 Se4 -92.30(10) . .
C74 Fe8 Fe9 Se4 90.33(9) . .
C2 Fe1 S1 C13 92.40(15) . .
C3 Fe1 S1 C13 10.7(5) . .
C1 Fe1 S1 C13 -166.86(16) . .
Se1 Fe1 S1 C13 -61.82(10) . .
Fe2 Fe1 S1 C13 -4.49(10) . .
P2 Ni1 S2 C13 -122.01(10) . .
P1 Ni1 S2 C13 1.96(15) . .
S4 Ni1 S2 C13 75.33(10) . .
C11 Fe4 S3 C14 -103.09(14) . .
C12 Fe4 S3 C14 -6.6(7) . .
C10 Fe4 S3 C14 155.33(14) . .
Se2 Fe4 S3 C14 52.55(10) . .
Fe3 Fe4 S3 C14 -4.08(9) . .
P2 Ni1 S4 C14 4.19(15) . .
P1 Ni1 S4 C14 -126.20(10) . .
S2 Ni1 S4 C14 72.25(10) . .
C62 Fe6 S5 C73 -94.87(17) . .
C63 Fe6 S5 C73 -4.7(8) . .
C61 Fe6 S5 C73 161.80(18) . .
Se3 Fe6 S5 C73 59.13(11) . .
Fe7 Fe6 S5 C73 1.27(11) . .
P4 Ni2 S6 C73 -121.10(12) . .
P3 Ni2 S6 C73 9.74(17) . .
S8 Ni2 S6 C73 75.73(11) . .
C71 Fe9 S7 C74 -1.4(9) . .
C72 Fe9 S7 C74 92.09(15) . .
C70 Fe9 S7 C74 -164.25(15) . .
Se4 Fe9 S7 C74 -58.66(10) . .
Fe8 Fe9 S7 C74 -1.27(10) . .
P4 Ni2 S8 C74 -0.39(16) . .
P3 Ni2 S8 C74 -123.62(11) . .
S6 Ni2 S8 C74 71.69(11) . .
P2 Ni1 P1 C27 15.81(12) . .
S2 Ni1 P1 C27 -105.72(14) . .
S4 Ni1 P1 C27 -178.75(12) . .
P2 Ni1 P1 C32 -110.61(11) . .
S2 Ni1 P1 C32 127.85(13) . .
S4 Ni1 P1 C32 54.83(11) . .
P2 Ni1 P1 C38 133.23(11) . .
S2 Ni1 P1 C38 11.70(15) . .
S4 Ni1 P1 C38 -61.33(11) . .
P1 Ni1 P2 C44 29.69(11) . .
S2 Ni1 P2 C44 -166.68(11) . .
S4 Ni1 P2 C44 -98.73(14) . .
P1 Ni1 P2 C49 -97.68(11) . .
S2 Ni1 P2 C49 65.95(11) . .
S4 Ni1 P2 C49 133.91(14) . .
P1 Ni1 P2 C55 146.05(12) . .
S2 Ni1 P2 C55 -50.32(12) . .
S4 Ni1 P2 C55 17.64(16) . .
P4 Ni2 P3 C87 27.41(12) . .
S8 Ni2 P3 C87 -167.69(11) . .
S6 Ni2 P3 C87 -101.78(15) . .
P4 Ni2 P3 C92 -98.71(11) . .
S8 Ni2 P3 C92 66.18(11) . .
S6 Ni2 P3 C92 132.09(14) . .
P4 Ni2 P3 C98 143.20(11) . .
S8 Ni2 P3 C98 -51.90(11) . .
S6 Ni2 P3 C98 14.01(17) . .
P3 Ni2 P4 C104 18.48(12) . .
S8 Ni2 P4 C104 -102.66(16) . .
S6 Ni2 P4 C104 -174.45(12) . .
P3 Ni2 P4 C115 135.58(13) . .
S8 Ni2 P4 C115 14.44(18) . .
S6 Ni2 P4 C115 -57.35(13) . .
P3 Ni2 P4 C109 -107.09(11) . .
S8 Ni2 P4 C109 131.78(15) . .
S6 Ni2 P4 C109 59.98(11) . .
C2 Fe1 C1 O1 -51(9) . .
C3 Fe1 C1 O1 43(9) . .
S1 Fe1 C1 O1 -138(9) . .
Se1 Fe1 C1 O1 140(9) . .
Fe2 Fe1 C1 O1 159(9) . .
C3 Fe1 C2 O2 47(13) . .
C1 Fe1 C2 O2 144(13) . .
S1 Fe1 C2 O2 -121(13) . .
Se1 Fe1 C2 O2 -58(13) . .
Fe2 Fe1 C2 O2 -45(13) . .
C2 Fe1 C3 O3 17(7) . .
C1 Fe1 C3 O3 -85(7) . .
S1 Fe1 C3 O3 98(7) . .
Se1 Fe1 C3 O3 169(7) . .
Fe2 Fe1 C3 O3 113(7) . .
C5 Fe2 C4 O4 -155(4) . .
C6 Fe2 C4 O4 111(5) . .
C13 Fe2 C4 O4 -70(5) . .
Se1 Fe2 C4 O4 15(5) . .
Fe1 Fe2 C4 O4 -6(5) . .
C4 Fe2 C5 O5 167(9) . .
C6 Fe2 C5 O5 -97(9) . .
C13 Fe2 C5 O5 77(9) . .
Se1 Fe2 C5 O5 7(10) . .
Fe1 Fe2 C5 O5 1(9) . .
C5 Fe2 C6 O6 -22(4) . .
C4 Fe2 C6 O6 85(4) . .
C13 Fe2 C6 O6 -84(4) . .
Se1 Fe2 C6 O6 -175(100) . .
Fe1 Fe2 C6 O6 -118(4) . .
C8 Fe3 C7 O7 -38(14) . .
C9 Fe3 C7 O7 56(14) . .
C14 Fe3 C7 O7 -127(14) . .
Se2 Fe3 C7 O7 152(14) . .
Fe4 Fe3 C7 O7 169(100) . .
C7 Fe3 C8 O8 -64(10) . .
C9 Fe3 C8 O8 -159(10) . .
C14 Fe3 C8 O8 29(10) . .
Se2 Fe3 C8 O8 96(10) . .
Fe4 Fe3 C8 O8 107(10) . .
C7 Fe3 C9 O9 -81(6) . .
C8 Fe3 C9 O9 23(6) . .
C14 Fe3 C9 O9 119(6) . .
Se2 Fe3 C9 O9 173(6) . .
Fe4 Fe3 C9 O9 117(6) . .
C11 Fe4 C10 O10 66(3) . .
C12 Fe4 C10 O10 -28(3) . .
S3 Fe4 C10 O10 154(3) . .
Se2 Fe4 C10 O10 -123(3) . .
Fe3 Fe4 C10 O10 -142(3) . .
C12 Fe4 C11 O11 74(11) . .
C10 Fe4 C11 O11 -19(11) . .
S3 Fe4 C11 O11 -115(11) . .
Se2 Fe4 C11 O11 180(100) . .
Fe3 Fe4 C11 O11 171(100) . .
C11 Fe4 C12 O12 -74(5) . .
C10 Fe4 C12 O12 28(5) . .
S3 Fe4 C12 O12 -170(4) . .
Se2 Fe4 C12 O12 132(5) . .
Fe3 Fe4 C12 O12 -172(5) . .
Ni1 S2 C13 S1 1.1(2) . .
Ni1 S2 C13 Fe2 -176.17(13) . .
Fe1 S1 C13 S2 -171.11(18) . .
Fe1 S1 C13 Fe2 6.38(14) . .
C5 Fe2 C13 S2 74.51(19) . .
C4 Fe2 C13 S2 -32.49(19) . .
C6 Fe2 C13 S2 137.4(10) . .
Se1 Fe2 C13 S2 -131.81(17) . .
Fe1 Fe2 C13 S2 171.79(18) . .
C5 Fe2 C13 S1 -103.04(18) . .
C4 Fe2 C13 S1 149.96(17) . .
C6 Fe2 C13 S1 -40.2(11) . .
Se1 Fe2 C13 S1 50.64(14) . .
Fe1 Fe2 C13 S1 -5.77(13) . .
Ni1 S4 C14 S3 5.20(19) . .
Ni1 S4 C14 Fe3 -170.53(15) . .
Fe4 S3 C14 S4 -170.53(16) . .
Fe4 S3 C14 Fe3 5.73(13) . .
C7 Fe3 C14 S4 8.8(2) . .
C8 Fe3 C14 S4 -94.3(2) . .
C9 Fe3 C14 S4 169.3(8) . .
Se2 Fe3 C14 S4 114.17(18) . .
Fe4 Fe3 C14 S4 171.00(19) . .
C7 Fe3 C14 S3 -167.31(17) . .
C8 Fe3 C14 S3 89.59(17) . .
C9 Fe3 C14 S3 -6.8(10) . .
Se2 Fe3 C14 S3 -61.91(13) . .
Fe4 Fe3 C14 S3 -5.09(12) . .
Fe1 Se1 C15 C16 48.7(3) . .
Fe2 Se1 C15 C16 120.6(2) . .
Fe1 Se1 C15 C20 -133.9(2) . .
Fe2 Se1 C15 C20 -62.0(2) . .
C20 C15 C16 C17 -0.5(5) . .
Se1 C15 C16 C17 176.8(2) . .
C15 C16 C17 C18 0.1(5) . .
C16 C17 C18 C19 0.0(5) . .
C17 C18 C19 C20 0.4(5) . .
C18 C19 C20 C15 -0.9(5) . .
C16 C15 C20 C19 0.9(5) . .
Se1 C15 C20 C19 -176.5(2) . .
Fe3 Se2 C21 C26 59.0(3) . .
Fe4 Se2 C21 C26 133.6(2) . .
Fe3 Se2 C21 C22 -129.8(2) . .
Fe4 Se2 C21 C22 -55.2(3) . .
C26 C21 C22 C23 -1.6(5) . .
Se2 C21 C22 C23 -172.6(3) . .
C21 C22 C23 C24 1.0(5) . .
C22 C23 C24 C25 0.3(6) . .
C23 C24 C25 C26 -1.0(6) . .
C22 C21 C26 C25 0.9(5) . .
Se2 C21 C26 C25 172.0(3) . .
C24 C25 C26 C21 0.4(5) . .
C32 P1 C27 C31 172.8(3) . .
C38 P1 C27 C31 -78.0(3) . .
Ni1 P1 C27 C31 40.1(3) . .
C32 P1 C27 C28 -0.5(3) . .
C38 P1 C27 C28 108.7(3) . .
Ni1 P1 C27 C28 -133.2(3) . .
C32 P1 C27 Fe5 86.80(19) . .
C38 P1 C27 Fe5 -163.96(17) . .
Ni1 P1 C27 Fe5 -45.9(2) . .
C45 Fe5 C27 C31 -137.45(18) . .
C44 Fe5 C27 C31 -92.88(18) . .
C48 Fe5 C27 C31 -58.7(3) . .
C30 Fe5 C27 C31 37.36(18) . .
C28 Fe5 C27 C31 118.0(2) . .
C47 Fe5 C27 C31 -163.6(15) . .
C46 Fe5 C27 C31 -173.10(19) . .
C29 Fe5 C27 C31 80.95(19) . .
C45 Fe5 C27 C28 104.59(19) . .
C44 Fe5 C27 C28 149.16(18) . .
C31 Fe5 C27 C28 -118.0(2) . .
C48 Fe5 C27 C28 -176.7(2) . .
C30 Fe5 C27 C28 -80.6(2) . .
C47 Fe5 C27 C28 78.4(16) . .
C46 Fe5 C27 C28 68.9(2) . .
C29 Fe5 C27 C28 -37.01(18) . .
C45 Fe5 C27 P1 -16.7(2) . .
C44 Fe5 C27 P1 27.8(2) . .
C31 Fe5 C27 P1 120.7(3) . .
C48 Fe5 C27 P1 62.0(3) . .
C30 Fe5 C27 P1 158.1(2) . .
C28 Fe5 C27 P1 -121.3(3) . .
C47 Fe5 C27 P1 -42.9(16) . .
C46 Fe5 C27 P1 -52.4(3) . .
C29 Fe5 C27 P1 -158.3(2) . .
C31 C27 C28 C29 -0.4(4) . .
P1 C27 C28 C29 174.0(2) . .
Fe5 C27 C28 C29 59.4(2) . .
C31 C27 C28 Fe5 -59.8(2) . .
P1 C27 C28 Fe5 114.6(2) . .
C27 Fe5 C28 C29 -119.7(3) . .
C45 Fe5 C28 C29 148.9(2) . .
C44 Fe5 C28 C29 -171.3(2) . .
C31 Fe5 C28 C29 -80.8(2) . .
C48 Fe5 C28 C29 22(2) . .
C30 Fe5 C28 C29 -37.0(2) . .
C47 Fe5 C28 C29 67.2(3) . .
C46 Fe5 C28 C29 105.3(2) . .
C45 Fe5 C28 C27 -91.42(19) . .
C44 Fe5 C28 C27 -51.6(3) . .
C31 Fe5 C28 C27 38.92(17) . .
C48 Fe5 C28 C27 142(2) . .
C30 Fe5 C28 C27 82.67(19) . .
C47 Fe5 C28 C27 -173.14(19) . .
C46 Fe5 C28 C27 -134.95(18) . .
C29 Fe5 C28 C27 119.7(3) . .
C27 C28 C29 C30 0.0(4) . .
Fe5 C28 C29 C30 57.9(2) . .
C27 C28 C29 Fe5 -57.9(2) . .
C27 Fe5 C29 C28 38.17(19) . .
C45 Fe5 C29 C28 -53.6(3) . .
C44 Fe5 C29 C28 115.5(12) . .
C31 Fe5 C29 C28 83.1(2) . .
C48 Fe5 C29 C28 -178.13(19) . .
C30 Fe5 C29 C28 120.5(3) . .
C47 Fe5 C29 C28 -137.2(2) . .
C46 Fe5 C29 C28 -92.8(2) . .
C27 Fe5 C29 C30 -82.4(2) . .
C45 Fe5 C29 C30 -174.2(2) . .
C44 Fe5 C29 C30 -5.0(13) . .
C31 Fe5 C29 C30 -37.42(19) . .
C48 Fe5 C29 C30 61.3(3) . .
C28 Fe5 C29 C30 -120.5(3) . .
C47 Fe5 C29 C30 102.3(2) . .
C46 Fe5 C29 C30 146.7(2) . .
C28 C29 C30 C31 0.4(4) . .
Fe5 C29 C30 C31 58.4(2) . .
C28 C29 C30 Fe5 -58.0(2) . .
C27 Fe5 C30 C31 -38.29(18) . .
C45 Fe5 C30 C31 22.7(15) . .
C44 Fe5 C30 C31 59.4(3) . .
C48 Fe5 C30 C31 100.1(2) . .
C28 Fe5 C30 C31 -83.1(2) . .
C47 Fe5 C30 C31 143.59(19) . .
C46 Fe5 C30 C31 -179.5(2) . .
C29 Fe5 C30 C31 -119.9(3) . .
C27 Fe5 C30 C29 81.6(2) . .
C45 Fe5 C30 C29 142.5(13) . .
C44 Fe5 C30 C29 179.28(19) . .
C31 Fe5 C30 C29 119.9(3) . .
C48 Fe5 C30 C29 -140.1(2) . .
C28 Fe5 C30 C29 36.8(2) . .
C47 Fe5 C30 C29 -96.6(2) . .
C46 Fe5 C30 C29 -59.7(3) . .
C29 C30 C31 C27 -0.7(4) . .
Fe5 C30 C31 C27 58.7(2) . .
C29 C30 C31 Fe5 -59.4(2) . .
C28 C27 C31 C30 0.7(4) . .
P1 C27 C31 C30 -173.7(2) . .
Fe5 C27 C31 C30 -59.8(2) . .
C28 C27 C31 Fe5 60.4(2) . .
P1 C27 C31 Fe5 -114.0(2) . .
C27 Fe5 C31 C30 119.5(3) . .
C45 Fe5 C31 C30 -177.0(2) . .
C44 Fe5 C31 C30 -139.34(19) . .
C48 Fe5 C31 C30 -95.8(2) . .
C28 Fe5 C31 C30 80.7(2) . .
C47 Fe5 C31 C30 -62.7(3) . .
C46 Fe5 C31 C30 177.4(13) . .
C29 Fe5 C31 C30 37.3(2) . .
C45 Fe5 C31 C27 63.5(2) . .
C44 Fe5 C31 C27 101.17(18) . .
C48 Fe5 C31 C27 144.75(17) . .
C30 Fe5 C31 C27 -119.5(3) . .
C28 Fe5 C31 C27 -38.81(17) . .
C47 Fe5 C31 C27 177.8(2) . .
C46 Fe5 C31 C27 57.9(14) . .
C29 Fe5 C31 C27 -82.15(19) . .
C27 P1 C32 C37 -114.4(3) . .
C38 P1 C32 C37 136.6(2) . .
Ni1 P1 C32 C37 19.9(3) . .
C27 P1 C32 C33 64.4(3) . .
C38 P1 C32 C33 -44.6(3) . .
Ni1 P1 C32 C33 -161.3(2) . .
C37 C32 C33 C34 0.9(5) . .
P1 C32 C33 C34 -177.9(2) . .
C32 C33 C34 C35 -0.6(5) . .
C33 C34 C35 C36 -0.1(5) . .
C34 C35 C36 C37 0.4(5) . .
C35 C36 C37 C32 0.0(5) . .
C33 C32 C37 C36 -0.6(5) . .
P1 C32 C37 C36 178.2(2) . .
C27 P1 C38 C43 -143.0(3) . .
C32 P1 C38 C43 -34.8(3) . .
Ni1 P1 C38 C43 89.6(3) . .
C27 P1 C38 C39 42.7(3) . .
C32 P1 C38 C39 150.9(2) . .
Ni1 P1 C38 C39 -84.7(3) . .
C43 C38 C39 C40 -0.6(5) . .
P1 C38 C39 C40 173.9(3) . .
C38 C39 C40 C41 -0.9(5) . .
C39 C40 C41 C42 1.8(6) . .
C40 C41 C42 C43 -1.2(6) . .
C39 C38 C43 C42 1.2(5) . .
P1 C38 C43 C42 -173.2(3) . .
C41 C42 C43 C38 -0.3(5) . .
C49 P2 C44 C48 -9.3(3) . .
C55 P2 C44 C48 98.0(3) . .
Ni1 P2 C44 C48 -141.8(3) . .
C49 P2 C44 C45 166.4(3) . .
C55 P2 C44 C45 -86.3(3) . .
Ni1 P2 C44 C45 33.9(3) . .
C49 P2 C44 Fe5 81.05(19) . .
C55 P2 C44 Fe5 -171.74(17) . .
Ni1 P2 C44 Fe5 -51.47(19) . .
C27 Fe5 C44 C48 147.68(18) . .
C45 Fe5 C44 C48 -117.1(2) . .
C31 Fe5 C44 C48 103.78(18) . .
C30 Fe5 C44 C48 68.0(2) . .
C28 Fe5 C44 C48 -178.8(2) . .
C47 Fe5 C44 C48 -37.13(18) . .
C46 Fe5 C44 C48 -80.42(19) . .
C29 Fe5 C44 C48 72.4(13) . .
C27 Fe5 C44 C45 -95.23(18) . .
C31 Fe5 C44 C45 -139.12(17) . .
C48 Fe5 C44 C45 117.1(2) . .
C30 Fe5 C44 C45 -174.95(19) . .
C28 Fe5 C44 C45 -61.7(3) . .
C47 Fe5 C44 C45 79.96(18) . .
C46 Fe5 C44 C45 36.67(17) . .
C29 Fe5 C44 C45 -170.5(12) . .
C27 Fe5 C44 P2 22.7(2) . .
C45 Fe5 C44 P2 118.0(3) . .
C31 Fe5 C44 P2 -21.2(2) . .
C48 Fe5 C44 P2 -124.9(3) . .
C30 Fe5 C44 P2 -57.0(3) . .
C28 Fe5 C44 P2 56.3(3) . .
C47 Fe5 C44 P2 -162.1(2) . .
C46 Fe5 C44 P2 154.6(2) . .
C29 Fe5 C44 P2 -52.5(13) . .
C48 C44 C45 C46 0.5(3) . .
P2 C44 C45 C46 -176.1(2) . .
Fe5 C44 C45 C46 -60.1(2) . .
C48 C44 C45 Fe5 60.6(2) . .
P2 C44 C45 Fe5 -116.0(2) . .
C27 Fe5 C45 C46 -140.34(19) . .
C44 Fe5 C45 C46 120.0(3) . .
C31 Fe5 C45 C46 -179.1(2) . .
C48 Fe5 C45 C46 81.0(2) . .
C30 Fe5 C45 C46 160.4(13) . .
C28 Fe5 C45 C46 -96.1(2) . .
C47 Fe5 C45 C46 37.40(19) . .
C29 Fe5 C45 C46 -61.6(3) . .
C27 Fe5 C45 C44 99.63(18) . .
C31 Fe5 C45 C44 60.8(2) . .
C48 Fe5 C45 C44 -39.04(17) . .
C30 Fe5 C45 C44 40.4(14) . .
C28 Fe5 C45 C44 143.88(17) . .
C47 Fe5 C45 C44 -82.64(19) . .
C46 Fe5 C45 C44 -120.0(3) . .
C29 Fe5 C45 C44 178.3(2) . .
C44 C45 C46 C47 -0.2(4) . .
Fe5 C45 C46 C47 -58.9(2) . .
C44 C45 C46 Fe5 58.7(2) . .
C27 Fe5 C46 C45 59.2(3) . .
C44 Fe5 C46 C45 -38.31(18) . .
C31 Fe5 C46 C45 6.3(14) . .
C48 Fe5 C46 C45 -82.8(2) . .
C30 Fe5 C46 C45 -176.7(2) . .
C28 Fe5 C46 C45 100.8(2) . .
C47 Fe5 C46 C45 -119.6(3) . .
C29 Fe5 C46 C45 144.70(19) . .
C27 Fe5 C46 C47 178.79(19) . .
C45 Fe5 C46 C47 119.6(3) . .
C44 Fe5 C46 C47 81.3(2) . .
C31 Fe5 C46 C47 125.9(13) . .
C48 Fe5 C46 C47 36.82(19) . .
C30 Fe5 C46 C47 -57.1(3) . .
C28 Fe5 C46 C47 -139.5(2) . .
C29 Fe5 C46 C47 -95.7(2) . .
C45 C46 C47 C48 -0.2(4) . .
Fe5 C46 C47 C48 -58.3(2) . .
C45 C46 C47 Fe5 58.1(2) . .
C27 Fe5 C47 C48 110.4(15) . .
C45 Fe5 C47 C48 83.4(2) . .
C44 Fe5 C47 C48 37.98(18) . .
C31 Fe5 C47 C48 -51.5(3) . .
C30 Fe5 C47 C48 -91.3(2) . .
C28 Fe5 C47 C48 -176.29(19) . .
C46 Fe5 C47 C48 120.7(3) . .
C29 Fe5 C47 C48 -135.93(19) . .
C27 Fe5 C47 C46 -10.3(16) . .
C45 Fe5 C47 C46 -37.31(19) . .
C44 Fe5 C47 C46 -82.8(2) . .
C31 Fe5 C47 C46 -172.3(2) . .
C48 Fe5 C47 C46 -120.7(3) . .
C30 Fe5 C47 C46 147.9(2) . .
C28 Fe5 C47 C46 63.0(3) . .
C29 Fe5 C47 C46 103.3(2) . .
C46 C47 C48 C44 0.5(4) . .
Fe5 C47 C48 C44 -58.2(2) . .
C46 C47 C48 Fe5 58.6(2) . .
C45 C44 C48 C47 -0.6(3) . .
P2 C44 C48 C47 175.8(2) . .
Fe5 C44 C48 C47 59.3(2) . .
C45 C44 C48 Fe5 -59.8(2) . .
P2 C44 C48 Fe5 116.5(3) . .
C27 Fe5 C48 C47 -172.9(2) . .
C45 Fe5 C48 C47 -80.0(2) . .
C44 Fe5 C48 C47 -119.7(3) . .
C31 Fe5 C48 C47 149.45(18) . .
C30 Fe5 C48 C47 105.9(2) . .
C28 Fe5 C48 C47 48(2) . .
C46 Fe5 C48 C47 -36.73(18) . .
C29 Fe5 C48 C47 68.5(3) . .
C27 Fe5 C48 C44 -53.2(3) . .
C45 Fe5 C48 C44 39.70(17) . .
C31 Fe5 C48 C44 -90.82(19) . .
C30 Fe5 C48 C44 -134.39(18) . .
C28 Fe5 C48 C44 167(2) . .
C47 Fe5 C48 C44 119.7(3) . .
C46 Fe5 C48 C44 83.00(18) . .
C29 Fe5 C48 C44 -171.74(19) . .
C44 P2 C49 C54 -120.6(3) . .
C55 P2 C49 C54 132.0(3) . .
Ni1 P2 C49 C54 11.7(3) . .
C44 P2 C49 C50 64.4(3) . .
C55 P2 C49 C50 -43.0(3) . .
Ni1 P2 C49 C50 -163.3(2) . .
C54 C49 C50 C51 0.2(5) . .
P2 C49 C50 C51 175.3(3) . .
C49 C50 C51 C52 -0.5(5) . .
C50 C51 C52 C53 0.6(6) . .
C51 C52 C53 C54 -0.5(6) . .
C50 C49 C54 C53 0.0(5) . .
P2 C49 C54 C53 -175.1(3) . .
C52 C53 C54 C49 0.1(5) . .
C44 P2 C55 C56 38.6(3) . .
C49 P2 C55 C56 148.6(3) . .
Ni1 P2 C55 C56 -86.3(3) . .
C44 P2 C55 C60 -145.8(3) . .
C49 P2 C55 C60 -35.8(3) . .
Ni1 P2 C55 C60 89.3(3) . .
C60 C55 C56 C57 -0.1(5) . .
P2 C55 C56 C57 175.6(3) . .
C55 C56 C57 C58 -0.3(6) . .
C56 C57 C58 C59 0.4(6) . .
C57 C58 C59 C60 -0.1(6) . .
C58 C59 C60 C55 -0.3(5) . .
C56 C55 C60 C59 0.4(5) . .
P2 C55 C60 C59 -175.3(3) . .
C62 Fe6 C61 O13 123(5) . .
C63 Fe6 C61 O13 30(5) . .
S5 Fe6 C61 O13 -148(5) . .
Se3 Fe6 C61 O13 -67(5) . .
Fe7 Fe6 C61 O13 -81(5) . .
C63 Fe6 C62 O14 -77(8) . .
C61 Fe6 C62 O14 -171(8) . .
S5 Fe6 C62 O14 93(8) . .
Se3 Fe6 C62 O14 28(8) . .
Fe7 Fe6 C62 O14 17(8) . .
C62 Fe6 C63 O15 -16(9) . .
C61 Fe6 C63 O15 87(9) . .
S5 Fe6 C63 O15 -106(9) . .
Se3 Fe6 C63 O15 -169(9) . .
Fe7 Fe6 C63 O15 -112(9) . .
C65 Fe7 C64 O16 -142(5) . .
C66 Fe7 C64 O16 -47(5) . .
C73 Fe7 C64 O16 131(5) . .
Se3 Fe7 C64 O16 49(5) . .
Fe6 Fe7 C64 O16 61(6) . .
C64 Fe7 C65 O17 -60(30) . .
C66 Fe7 C65 O17 -155(30) . .
C73 Fe7 C65 O17 33(30) . .
Se3 Fe7 C65 O17 95(30) . .
Fe6 Fe7 C65 O17 110(30) . .
C65 Fe7 C66 O18 41(6) . .
C64 Fe7 C66 O18 -65(6) . .
C73 Fe7 C66 O18 129(6) . .
Se3 Fe7 C66 O18 -163(6) . .
Fe6 Fe7 C66 O18 141(6) . .
C69 Fe8 C67 O19 122(4) . .
C68 Fe8 C67 O19 28(4) . .
C74 Fe8 C67 O19 -150(4) . .
Se4 Fe8 C67 O19 -66(4) . .
Fe9 Fe8 C67 O19 -76(5) . .
C69 Fe8 C68 O20 -67(5) . .
C67 Fe8 C68 O20 34(5) . .
C74 Fe8 C68 O20 -153(5) . .
Se4 Fe8 C68 O20 133(5) . .
Fe9 Fe8 C68 O20 -171(5) . .
C67 Fe8 C69 O21 -3(12) . .
C68 Fe8 C69 O21 91(12) . .
C74 Fe8 C69 O21 -98(12) . .
Se4 Fe8 C69 O21 -160(12) . .
Fe9 Fe8 C69 O21 -175(100) . .
C71 Fe9 C70 O22 -5(14) . .
C72 Fe9 C70 O22 -98(14) . .
S7 Fe9 C70 O22 173(100) . .
Se4 Fe9 C70 O22 91(14) . .
Fe8 Fe9 C70 O22 118(14) . .
C72 Fe9 C71 O23 77(8) . .
C70 Fe9 C71 O23 -27(8) . .
S7 Fe9 C71 O23 170(7) . .
Se4 Fe9 C71 O23 -133(8) . .
Fe8 Fe9 C71 O23 170(8) . .
C71 Fe9 C72 O24 -4(8) . .
C70 Fe9 C72 O24 90(8) . .
S7 Fe9 C72 O24 -177(100) . .
Se4 Fe9 C72 O24 -107(8) . .
Fe8 Fe9 C72 O24 -102(8) . .
Ni2 S6 C73 S5 7.2(2) . .
Ni2 S6 C73 Fe7 -171.49(15) . .
Fe6 S5 C73 S6 179.45(19) . .
Fe6 S5 C73 Fe7 -1.77(15) . .
C65 Fe7 C73 S6 -79.1(2) . .
C64 Fe7 C73 S6 26.3(2) . .
C66 Fe7 C73 S6 -167.4(9) . .
Se3 Fe7 C73 S6 123.64(19) . .
Fe6 Fe7 C73 S6 -179.6(2) . .
C65 Fe7 C73 S5 102.10(19) . .
C64 Fe7 C73 S5 -152.44(18) . .
C66 Fe7 C73 S5 13.8(12) . .
Se3 Fe7 C73 S5 -55.14(15) . .
Fe6 Fe7 C73 S5 1.60(14) . .
Ni2 S8 C74 S7 1.0(2) . .
Ni2 S8 C74 Fe8 -177.13(14) . .
Fe9 S7 C74 S8 -176.55(18) . .
Fe9 S7 C74 Fe8 1.78(14) . .
C69 Fe8 C74 S8 72.2(2) . .
C67 Fe8 C74 S8 -28.6(2) . .
C68 Fe8 C74 S8 158.7(8) . .
Se4 Fe8 C74 S8 -126.83(18) . .
Fe9 Fe8 C74 S8 176.7(2) . .
C69 Fe8 C74 S7 -106.13(18) . .
C67 Fe8 C74 S7 153.06(17) . .
C68 Fe8 C74 S7 -19.6(10) . .
Se4 Fe8 C74 S7 54.85(14) . .
Fe9 Fe8 C74 S7 -1.59(13) . .
Fe6 Se3 C75 C80 133.2(3) . .
Fe7 Se3 C75 C80 59.9(3) . .
Fe6 Se3 C75 C76 -54.1(3) . .
Fe7 Se3 C75 C76 -127.4(3) . .
C80 C75 C76 C77 -0.1(6) . .
Se3 C75 C76 C77 -172.8(3) . .
C75 C76 C77 C78 -0.4(6) . .
C76 C77 C78 C79 0.3(7) . .
C77 C78 C79 C80 0.2(6) . .
C76 C75 C80 C79 0.6(5) . .
Se3 C75 C80 C79 173.4(3) . .
C78 C79 C80 C75 -0.7(6) . .
Fe9 Se4 C81 C86 -133.9(2) . .
Fe8 Se4 C81 C86 -60.8(3) . .
Fe9 Se4 C81 C82 51.6(3) . .
Fe8 Se4 C81 C82 124.7(3) . .
C86 C81 C82 C83 0.3(5) . .
Se4 C81 C82 C83 174.7(3) . .
C81 C82 C83 C84 -1.5(6) . .
C82 C83 C84 C85 2.2(6) . .
C83 C84 C85 C86 -1.6(6) . .
C82 C81 C86 C85 0.2(5) . .
Se4 C81 C86 C85 -174.3(3) . .
C84 C85 C86 C81 0.4(6) . .
C92 P3 C87 C88 -8.7(3) . .
C98 P3 C87 C88 100.3(3) . .
Ni2 P3 C87 C88 -139.9(2) . .
C92 P3 C87 C91 166.3(3) . .
C98 P3 C87 C91 -84.8(3) . .
Ni2 P3 C87 C91 35.1(3) . .
C92 P3 C87 Fe10 80.30(19) . .
C98 P3 C87 Fe10 -170.73(17) . .
Ni2 P3 C87 Fe10 -50.8(2) . .
C104 Fe10 C87 C88 147.56(18) . .
C91 Fe10 C87 C88 -117.2(2) . .
C105 Fe10 C87 C88 103.32(19) . .
C108 Fe10 C87 C88 -179.1(2) . .
C106 Fe10 C87 C88 68.1(2) . .
C90 Fe10 C87 C88 -80.23(19) . .
C107 Fe10 C87 C88 75.2(12) . .
C89 Fe10 C87 C88 -37.10(18) . .
C104 Fe10 C87 C91 -95.25(19) . .
C105 Fe10 C87 C91 -139.49(18) . .
C88 Fe10 C87 C91 117.2(2) . .
C108 Fe10 C87 C91 -61.9(3) . .
C106 Fe10 C87 C91 -174.75(19) . .
C90 Fe10 C87 C91 36.95(18) . .
C107 Fe10 C87 C91 -167.6(11) . .
C89 Fe10 C87 C91 80.09(19) . .
C104 Fe10 C87 P3 23.6(2) . .
C91 Fe10 C87 P3 118.9(3) . .
C105 Fe10 C87 P3 -20.6(2) . .
C88 Fe10 C87 P3 -124.0(3) . .
C108 Fe10 C87 P3 57.0(3) . .
C106 Fe10 C87 P3 -55.9(3) . .
C90 Fe10 C87 P3 155.8(2) . .
C107 Fe10 C87 P3 -48.8(13) . .
C89 Fe10 C87 P3 -161.0(2) . .
C91 C87 C88 C89 -0.4(3) . .
P3 C87 C88 C89 175.3(2) . .
Fe10 C87 C88 C89 60.1(2) . .
C91 C87 C88 Fe10 -60.5(2) . .
P3 C87 C88 Fe10 115.2(2) . .
C87 Fe10 C88 C89 -119.8(3) . .
C104 Fe10 C88 C89 -173.0(2) . .
C91 Fe10 C88 C89 -80.4(2) . .
C105 Fe10 C88 C89 148.66(19) . .
C108 Fe10 C88 C89 49(3) . .
C106 Fe10 C88 C89 105.6(2) . .
C90 Fe10 C88 C89 -37.03(19) . .
C107 Fe10 C88 C89 68.6(3) . .
C104 Fe10 C88 C87 -53.1(3) . .
C91 Fe10 C88 C87 39.41(17) . .
C105 Fe10 C88 C87 -91.50(19) . .
C108 Fe10 C88 C87 168(3) . .
C106 Fe10 C88 C87 -134.57(18) . .
C90 Fe10 C88 C87 82.81(19) . .
C107 Fe10 C88 C87 -171.61(19) . .
C89 Fe10 C88 C87 119.8(3) . .
C87 C88 C89 C90 0.1(4) . .
Fe10 C88 C89 C90 58.5(2) . .
C87 C88 C89 Fe10 -58.4(2) . .
C87 Fe10 C89 C90 -82.1(2) . .
C104 Fe10 C89 C90 -12.0(16) . .
C91 Fe10 C89 C90 -37.06(19) . .
C105 Fe10 C89 C90 -172.6(2) . .
C88 Fe10 C89 C90 -119.9(3) . .
C108 Fe10 C89 C90 63.2(3) . .
C106 Fe10 C89 C90 148.19(19) . .
C107 Fe10 C89 C90 103.9(2) . .
C87 Fe10 C89 C88 37.84(18) . .
C104 Fe10 C89 C88 107.9(15) . .
C91 Fe10 C89 C88 82.9(2) . .
C105 Fe10 C89 C88 -52.6(3) . .
C108 Fe10 C89 C88 -176.84(19) . .
C106 Fe10 C89 C88 -91.9(2) . .
C90 Fe10 C89 C88 119.9(3) . .
C107 Fe10 C89 C88 -136.19(19) . .
C88 C89 C90 C91 0.2(4) . .
Fe10 C89 C90 C91 58.0(2) . .
C88 C89 C90 Fe10 -57.7(2) . .
C87 Fe10 C90 C91 -38.28(19) . .
C104 Fe10 C90 C91 58.5(3) . .
C105 Fe10 C90 C91 1.5(15) . .
C88 Fe10 C90 C91 -82.8(2) . .
C108 Fe10 C90 C91 100.2(2) . .
C106 Fe10 C90 C91 -176.7(2) . .
C107 Fe10 C90 C91 144.5(2) . .
C89 Fe10 C90 C91 -120.1(3) . .
C87 Fe10 C90 C89 81.8(2) . .
C104 Fe10 C90 C89 178.62(18) . .
C91 Fe10 C90 C89 120.1(3) . .
C105 Fe10 C90 C89 121.6(14) . .
C88 Fe10 C90 C89 37.32(18) . .
C108 Fe10 C90 C89 -139.63(19) . .
C106 Fe10 C90 C89 -56.6(3) . .
C107 Fe10 C90 C89 -95.4(2) . .
C89 C90 C91 C87 -0.5(4) . .
Fe10 C90 C91 C87 58.6(2) . .
C89 C90 C91 Fe10 -59.0(2) . .
C88 C87 C91 C90 0.5(3) . .
P3 C87 C91 C90 -175.4(2) . .
Fe10 C87 C91 C90 -60.3(2) . .
C88 C87 C91 Fe10 60.8(2) . .
P3 C87 C91 Fe10 -115.1(2) . .
C87 Fe10 C91 C90 119.6(3) . .
C104 Fe10 C91 C90 -140.95(19) . .
C105 Fe10 C91 C90 -179.81(19) . .
C88 Fe10 C91 C90 80.6(2) . .
C108 Fe10 C91 C90 -97.0(2) . .
C106 Fe10 C91 C90 160.9(13) . .
C107 Fe10 C91 C90 -62.5(3) . .
C89 Fe10 C91 C90 36.97(19) . .
C104 Fe10 C91 C87 99.41(18) . .
C105 Fe10 C91 C87 60.5(2) . .
C88 Fe10 C91 C87 -39.01(17) . .
C108 Fe10 C91 C87 143.39(17) . .
C106 Fe10 C91 C87 41.3(14) . .
C90 Fe10 C91 C87 -119.6(3) . .
C107 Fe10 C91 C87 177.8(2) . .
C89 Fe10 C91 C87 -82.67(19) . .
C87 P3 C92 C97 -121.4(3) . .
C98 P3 C92 C97 132.0(3) . .
Ni2 P3 C92 C97 11.4(3) . .
C87 P3 C92 C93 58.3(3) . .
C98 P3 C92 C93 -48.3(3) . .
Ni2 P3 C92 C93 -168.9(2) . .
C97 C92 C93 C94 0.3(5) . .
P3 C92 C93 C94 -179.4(3) . .
C92 C93 C94 C95 -1.3(5) . .
C93 C94 C95 C96 1.5(6) . .
C94 C95 C96 C97 -0.6(6) . .
C93 C92 C97 C96 0.5(5) . .
P3 C92 C97 C96 -179.8(3) . .
C95 C96 C97 C92 -0.4(5) . .
C87 P3 C98 C103 47.8(3) . .
C92 P3 C98 C103 156.8(2) . .
Ni2 P3 C98 C103 -78.5(2) . .
C87 P3 C98 C99 -134.4(3) . .
C92 P3 C98 C99 -25.3(3) . .
Ni2 P3 C98 C99 99.4(3) . .
C103 C98 C99 C100 -1.6(5) . .
P3 C98 C99 C100 -179.4(2) . .
C98 C99 C100 C101 0.6(5) . .
C99 C100 C101 C102 1.2(6) . .
C100 C101 C102 C103 -2.0(6) . .
C99 C98 C103 C102 0.8(5) . .
P3 C98 C103 C102 178.7(2) . .
C101 C102 C103 C98 1.0(5) . .
C115 P4 C104 C108 105.1(3) . .
C109 P4 C104 C108 -3.5(3) . .
Ni2 P4 C104 C108 -135.4(3) . .
C115 P4 C104 C105 -79.9(3) . .
C109 P4 C104 C105 171.6(3) . .
Ni2 P4 C104 C105 39.7(3) . .
C115 P4 C104 Fe10 -166.68(17) . .
C109 P4 C104 Fe10 84.8(2) . .
Ni2 P4 C104 Fe10 -47.1(2) . .
C87 Fe10 C104 C108 148.80(18) . .
C91 Fe10 C104 C108 104.67(19) . .
C105 Fe10 C104 C108 -117.3(3) . .
C88 Fe10 C104 C108 -177.2(2) . .
C106 Fe10 C104 C108 -80.5(2) . .
C90 Fe10 C104 C108 69.3(2) . .
C107 Fe10 C104 C108 -37.25(19) . .
C89 Fe10 C104 C108 80.3(16) . .
C87 Fe10 C104 C105 -93.85(18) . .
C91 Fe10 C104 C105 -137.98(18) . .
C88 Fe10 C104 C105 -59.8(3) . .
C108 Fe10 C104 C105 117.3(3) . .
C106 Fe10 C104 C105 36.81(18) . .
C90 Fe10 C104 C105 -173.32(19) . .
C107 Fe10 C104 C105 80.10(19) . .
C89 Fe10 C104 C105 -162.4(15) . .
C87 Fe10 C104 P4 26.6(2) . .
C91 Fe10 C104 P4 -17.5(2) . .
C105 Fe10 C104 P4 120.5(3) . .
C88 Fe10 C104 P4 60.6(3) . .
C108 Fe10 C104 P4 -122.2(3) . .
C106 Fe10 C104 P4 157.3(2) . .
C90 Fe10 C104 P4 -52.9(3) . .
C107 Fe10 C104 P4 -159.5(2) . .
C89 Fe10 C104 P4 -41.9(16) . .
C108 C104 C105 C106 0.6(4) . .
P4 C104 C105 C106 -175.3(2) . .
Fe10 C104 C105 C106 -60.1(2) . .
C108 C104 C105 Fe10 60.7(2) . .
P4 C104 C105 Fe10 -115.2(2) . .
C87 Fe10 C105 C106 -139.79(19) . .
C104 Fe10 C105 C106 119.7(3) . .
C91 Fe10 C105 C106 -177.07(19) . .
C88 Fe10 C105 C106 -96.2(2) . .
C108 Fe10 C105 C106 80.8(2) . .
C90 Fe10 C105 C106 -178(35) . .
C107 Fe10 C105 C106 37.20(19) . .
C89 Fe10 C105 C106 -62.6(3) . .
C87 Fe10 C105 C104 100.48(18) . .
C91 Fe10 C105 C104 63.2(2) . .
C88 Fe10 C105 C104 144.07(17) . .
C108 Fe10 C105 C104 -38.92(17) . .
C106 Fe10 C105 C104 -119.7(3) . .
C90 Fe10 C105 C104 61.9(14) . .
C107 Fe10 C105 C104 -82.53(19) . .
C89 Fe10 C105 C104 177.7(2) . .
C104 C105 C106 C107 -0.7(4) . .
Fe10 C105 C106 C107 -59.0(2) . .
C104 C105 C106 Fe10 58.3(2) . .
C87 Fe10 C106 C105 58.9(2) . .
C104 Fe10 C106 C105 -38.42(18) . .
C91 Fe10 C106 C105 21.4(14) . .
C88 Fe10 C106 C105 99.60(19) . .
C108 Fe10 C106 C105 -83.0(2) . .
C90 Fe10 C106 C105 179.7(2) . .
C107 Fe10 C106 C105 -120.0(3) . .
C89 Fe10 C106 C105 143.27(19) . .
C87 Fe10 C106 C107 178.87(18) . .
C104 Fe10 C106 C107 81.5(2) . .
C91 Fe10 C106 C107 141.3(13) . .
C105 Fe10 C106 C107 120.0(3) . .
C88 Fe10 C106 C107 -140.45(19) . .
C108 Fe10 C106 C107 36.98(19) . .
C90 Fe10 C106 C107 -60.3(3) . .
C89 Fe10 C106 C107 -96.8(2) . .
C105 C106 C107 C108 0.5(4) . .
Fe10 C106 C107 C108 -57.7(2) . .
C105 C106 C107 Fe10 58.1(2) . .
C87 Fe10 C107 C108 112.5(12) . .
C104 Fe10 C107 C108 38.07(19) . .
C91 Fe10 C107 C108 -53.4(3) . .
C105 Fe10 C107 C108 83.4(2) . .
C88 Fe10 C107 C108 -178.50(19) . .
C106 Fe10 C107 C108 120.5(3) . .
C90 Fe10 C107 C108 -93.2(2) . .
C89 Fe10 C107 C108 -137.4(2) . .
C87 Fe10 C107 C106 -7.9(13) . .
C104 Fe10 C107 C106 -82.4(2) . .
C91 Fe10 C107 C106 -173.9(2) . .
C105 Fe10 C107 C106 -37.09(19) . .
C88 Fe10 C107 C106 61.0(3) . .
C108 Fe10 C107 C106 -120.5(3) . .
C90 Fe10 C107 C106 146.4(2) . .
C89 Fe10 C107 C106 102.1(2) . .
C106 C107 C108 C104 -0.1(4) . .
Fe10 C107 C108 C104 -58.5(2) . .
C106 C107 C108 Fe10 58.4(2) . .
C105 C104 C108 C107 -0.3(4) . .
P4 C104 C108 C107 175.5(2) . .
Fe10 C104 C108 C107 60.0(2) . .
C105 C104 C108 Fe10 -60.4(2) . .
P4 C104 C108 Fe10 115.5(3) . .
C87 Fe10 C108 C107 -171.2(2) . .
C104 Fe10 C108 C107 -119.5(3) . .
C91 Fe10 C108 C107 149.2(2) . .
C105 Fe10 C108 C107 -80.1(2) . .
C88 Fe10 C108 C107 21(3) . .
C106 Fe10 C108 C107 -36.8(2) . .
C90 Fe10 C108 C107 105.6(2) . .
C89 Fe10 C108 C107 67.3(3) . .
C87 Fe10 C108 C104 -51.7(3) . .
C91 Fe10 C108 C104 -91.3(2) . .
C105 Fe10 C108 C104 39.48(18) . .
C88 Fe10 C108 C104 141(3) . .
C106 Fe10 C108 C104 82.7(2) . .
C90 Fe10 C108 C104 -134.89(19) . .
C107 Fe10 C108 C104 119.5(3) . .
C89 Fe10 C108 C104 -173.2(2) . .
C104 P4 C109 C114 -116.5(3) . .
C115 P4 C109 C114 136.1(3) . .
Ni2 P4 C109 C114 17.0(3) . .
C104 P4 C109 C110 63.2(3) . .
C115 P4 C109 C110 -44.2(3) . .
Ni2 P4 C109 C110 -163.3(2) . .
C114 C109 C110 C111 2.0(5) . .
P4 C109 C110 C111 -177.7(2) . .
C109 C110 C111 C112 -0.8(5) . .
C110 C111 C112 C113 -0.7(6) . .
C111 C112 C113 C114 0.9(6) . .
C110 C109 C114 C113 -1.8(5) . .
P4 C109 C114 C113 178.0(2) . .
C112 C113 C114 C109 0.3(5) . .
C104 P4 C115 C120 37.7(3) . .
C109 P4 C115 C120 145.1(3) . .
Ni2 P4 C115 C120 -89.8(3) . .
C104 P4 C115 C116 -146.1(3) . .
C109 P4 C115 C116 -38.7(3) . .
Ni2 P4 C115 C116 86.4(2) . .
C120 C115 C116 C117 -0.7(5) . .
P4 C115 C116 C117 -176.8(3) . .
C115 C116 C117 C118 -0.8(5) . .
C116 C117 C118 C119 1.3(6) . .
C117 C118 C119 C120 -0.3(6) . .
C116 C115 C120 C119 1.7(5) . .
P4 C115 C120 C119 177.9(3) . .
C118 C119 C120 C115 -1.2(6) . .
Cl4 Cl3 C123 Cl4 12.8(7) 2_665 .
C123 Cl4 C123 Cl4 0.00(3) 2_665 2_665
Cl3 Cl4 C123 Cl4 -40(2) 2_665 2_665
Cl4 Cl4 C123 Cl3 -134(2) 2_665 .
C123 Cl4 C123 Cl3 -134(2) 2_665 .
Cl3 Cl4 C123 Cl3 -173.8(4) 2_665 .

loop_
_platon_squeeze_void_nr
_platon_squeeze_void_average_x
_platon_squeeze_void_average_y
_platon_squeeze_void_average_z
_platon_squeeze_void_volume
_platon_squeeze_void_count_electrons
_platon_squeeze_void_content
1 0.000 0.000 0.000 627 132 ' '
2 0.000 0.500 0.500 460 104 ' '
